data_1574051
loop_
_publ_author_name
'G&#xf3;mez-Mu&#xf1;oz, Iv&#xe1;n'
'Hu, Ziqi'
'Vit&#xf3;rica-Yrez&#xe1;bal, I&#xf1;igo J'
'Coronado, Eugenio'
'M&#xed;nguez Espallargas, Guillermo'

_publ_section_title
;
 Implementing magnetic properties on demand with a dynamic
 lanthanoid-organic framework.
;
_journal_issue 6
_journal_name_full 'Chemical science'
_journal_page_first 2879
_journal_page_last 2885
_journal_paper_doi 10.1039/d4sc07042a
_journal_volume 16
_journal_year 2025
_chemical_formula_moiety 'C28.304 H18.673 La N0.435 O6.75, [+ solvents]0.6[H2O]'
_chemical_formula_sum 'C28.32 H21.49 La N0.44 O8.15'
_chemical_formula_weight 637.17
_space_group_crystal_system monoclinic
_space_group_IT_number 14
_space_group_name_Hall '-P 2yn'
_space_group_name_H-M_alt 'P 1 21/n 1'
_atom_sites_solution_hydrogens mixed
_atom_sites_solution_primary dual
_audit_creation_date 2024-05-28
_audit_creation_method
;
Olex2 1.5
(compiled 2024.02.16 svn.r378c4104 for OlexSys, GUI svn.r6928)
;
_audit_update_record
;
2024-09-16 deposited with the CCDC.	2025-01-13 downloaded from the CCDC.
;
_cell_angle_alpha 90
_cell_angle_beta 94.546(4)
_cell_angle_gamma 90
_cell_formula_units_Z 16
_cell_length_a 15.4232(6)
_cell_length_b 20.5544(9)
_cell_length_c 32.2850(11)
_cell_measurement_reflns_used 8415
_cell_measurement_temperature 119.99(10)
_cell_measurement_theta_max 67.9010
_cell_measurement_theta_min 2.1500
_cell_volume 10202.6(7)
_computing_cell_refinement 'CrysAlisPro 1.171.43.92a (Rigaku OD, 2023)'
_computing_data_collection 'CrysAlisPro system (CCD 42.73a 64-bit (release 27-10-2022))'
_computing_data_reduction 'CrysAlisPro 1.171.43.92a (Rigaku OD, 2023)'
_computing_molecular_graphics 'Olex2 1.5 (Dolomanov et al., 2009)'
_computing_publication_material 'Olex2 1.5 (Dolomanov et al., 2009)'
_computing_structure_refinement 'XL  (Sheldrick, 2008)'
_computing_structure_solution 'SHELXT  (Sheldrick, 2015)'
_diffrn_ambient_environment N~2~
_diffrn_ambient_temperature 119.99(10)
_diffrn_detector 'Hybrid Pixel Array Detector'
_diffrn_detector_area_resol_mean 10.0000
_diffrn_detector_type HyPix
_diffrn_measured_fraction_theta_full 0.997
_diffrn_measured_fraction_theta_max 0.988
_diffrn_measurement_details
;
List of Runs (angles in degrees, time in seconds):

  # Type    Start    End  Width  t~exp~   \w     \q     \k     \f   Frames
#--------------------------------------------------------------------------
  1  \w    -80.00 -21.00   0.50    5.00    --  -45.87 110.00 156.00  118
  2  \w     13.00  43.00   0.50    5.00    --   45.87-110.00  61.00   60
  3  \w   -122.00 -94.00   0.50   20.00    -- -103.00-110.00  61.00   56
  4  \w    -95.00 -69.00   0.50   20.00    -- -103.00 110.00 156.00   52
  5  \w     88.00 117.00   0.50   20.00    --  105.57 110.00 156.00   58
  6  \w     55.00  82.00   0.50   20.00    --  105.57-110.00  61.00   54
  7  \w    -15.00  24.00   0.50    5.00    --  -45.87  19.00 -90.00   78
  8  \w   -118.00 -72.00   0.50    5.00    --  -45.87   0.00 -90.00   92
  9  \w     -7.00  30.00   0.50    5.00    --  -45.87  19.00-120.00   74
 10  \w    -15.00  27.00   0.50    5.00    --  -45.87  19.00-150.00   84
 11  \w     31.00 118.00   0.50    5.00    --   45.87  57.00 150.00  174
 12  \w   -133.00 -86.00   0.50   20.00    -- -103.00 -61.00   0.00   94
 13  \w    -59.00 -31.00   0.50   20.00    -- -103.00  61.00 150.00   56
 14  \w    -70.00 -31.00   0.50   20.00    -- -103.00  61.00-150.00   78
 15  \w   -173.00-132.00   0.50   20.00    -- -103.00 -95.00-180.00   82
 16  \w    -70.00 -30.00   0.50   20.00    -- -103.00  61.00 -90.00   80
 17  \w    -70.00 -45.00   0.50   20.00    -- -103.00  61.00 -60.00   50
 18  \w    -68.00 -33.00   0.50   20.00    -- -103.00  61.00-120.00   70
 19  \w     45.00  76.00   0.50   20.00    --  105.57 -61.00  90.00   62
 20  \w     94.00 175.00   0.50   20.00    --  105.57  45.00 -60.00  162
 21  \w    145.00 172.00   0.50   20.00    --  105.57   0.00 -60.00   54
 22  \w     48.00  75.00   0.50   20.00    --  105.57 -61.00-150.00   54
 23  \w     80.00 127.00   0.50   20.00    --  105.57 -77.00 150.00   94
 24  \w     36.00 101.00   0.50   20.00    --  105.57 -95.00-180.00  130
 25  \w    109.00 165.00   0.50   20.00    --  105.57   0.00   0.00  112
 26  \w     40.00  74.00   0.50   20.00    --  105.57 -77.00 150.00   68
 27  \w    110.00 176.00   0.50   20.00    --  105.57   0.00 -90.00  132
;
_diffrn_measurement_device 'four-circle diffractometer'
_diffrn_measurement_device_type 'XtaLAB Synergy R, DW system, HyPix'
_diffrn_measurement_method '\w scans'
_diffrn_orient_matrix_type 'CrysAlisPro convention (1999,Acta A55,543-557)'
_diffrn_orient_matrix_UB_11 0.0344075000
_diffrn_orient_matrix_UB_12 0.0668411000
_diffrn_orient_matrix_UB_13 0.0153394000
_diffrn_orient_matrix_UB_21 -0.0178830000
_diffrn_orient_matrix_UB_22 0.0277031000
_diffrn_orient_matrix_UB_23 -0.0441922000
_diffrn_orient_matrix_UB_31 -0.0924350000
_diffrn_orient_matrix_UB_32 0.0195108000
_diffrn_orient_matrix_UB_33 0.0101341000
_diffrn_radiation_monochromator mirror
_diffrn_radiation_probe x-ray
_diffrn_radiation_type 'Cu K\a'
_diffrn_radiation_wavelength 1.54184
_diffrn_reflns_av_R_equivalents 0.0809
_diffrn_reflns_av_unetI/netI 0.0593
_diffrn_reflns_Laue_measured_fraction_full 0.997
_diffrn_reflns_Laue_measured_fraction_max 0.988
_diffrn_reflns_limit_h_max 13
_diffrn_reflns_limit_h_min -18
_diffrn_reflns_limit_k_max 23
_diffrn_reflns_limit_k_min -24
_diffrn_reflns_limit_l_max 38
_diffrn_reflns_limit_l_min -38
_diffrn_reflns_number 70344
_diffrn_reflns_point_group_measured_fraction_full 0.997
_diffrn_reflns_point_group_measured_fraction_max 0.988
_diffrn_reflns_theta_full 67.684
_diffrn_reflns_theta_max 68.740
_diffrn_reflns_theta_min 2.551
_diffrn_source 'Rotating-anode X-ray tube'
_diffrn_source_type 'Rigaku (Cu) X-ray Source'
_exptl_absorpt_coefficient_mu 13.395
_exptl_absorpt_correction_T_max 0.702
_exptl_absorpt_correction_T_min 0.480
_exptl_absorpt_correction_type gaussian
_exptl_absorpt_process_details
;
CrysAlisPro 1.171.43.92a (Rigaku Oxford Diffraction, 2023)
Numerical absorption correction based on gaussian integration over
a multifaceted crystal model
Empirical absorption correction using spherical harmonics,
implemented in SCALE3 ABSPACK scaling algorithm.
;
_exptl_crystal_colour 'clear colourless'
_exptl_crystal_colour_lustre clear
_exptl_crystal_colour_primary colourless
_exptl_crystal_density_diffrn 1.659
_exptl_crystal_description needle
_exptl_crystal_F_000 5066
_exptl_crystal_size_max 0.07
_exptl_crystal_size_mid 0.053
_exptl_crystal_size_min 0.02
_refine_diff_density_max 7.248
_refine_diff_density_min -2.295
_refine_diff_density_rms 0.243
_refine_ls_extinction_method none
_refine_ls_goodness_of_fit_ref 1.216
_refine_ls_hydrogen_treatment constr
_refine_ls_matrix_type full
_refine_ls_number_parameters 1381
_refine_ls_number_reflns 18640
_refine_ls_number_restraints 303
_refine_ls_restrained_S_all 1.207
_refine_ls_R_factor_all 0.1360
_refine_ls_R_factor_gt 0.1061
_refine_ls_shift/su_max 0.001
_refine_ls_shift/su_mean 0.000
_refine_ls_structure_factor_coef Fsqd
_refine_ls_weighting_details 'w=1/[\s^2^(Fo^2^)+(0.2000P)^2^] where P=(Fo^2^+2Fc^2^)/3'
_refine_ls_weighting_scheme calc
_refine_ls_wR_factor_gt 0.2785
_refine_ls_wR_factor_ref 0.3143
_reflns_Friedel_coverage 0.000
_reflns_number_gt 13010
_reflns_number_total 18640
_reflns_threshold_expression 'I > 2\s(I)'
_cod_data_source_file d4sc07042a2.cif
_cod_data_source_block sx1075
_cod_database_code 1574051
_shelx_shelxl_version_number 2019/1
_chemical_oxdiff_formula C28.2H19.8LaN0.4O7.3
_shelx_space_group_comment
;
The symmetry employed for this shelxl refinement is uniquely defined
by the following loop, which should always be used as a source of
symmetry information in preference to the above space-group names.
They are only intended as comments.
;
_shelx_estimated_absorpt_t_max 0.775
_shelx_estimated_absorpt_t_min 0.454
_olex2_refinement_description
;
1. Restrained distances
 N4-C122 \\sim N4-C121
 with sigma of 0.02
 C104-C105 \\sim C104-C108
 with sigma of 0.02
 C101-C106 \\sim C101-C107
 with sigma of 0.02
 C106-C105 \\sim C107-C108
 with sigma of 0.02
 C55-C62 \\sim C61-C56
 with sigma of 0.02
 C55-C67 \\sim C61-C67
 with sigma of 0.02
 C55-C60 \\sim C61-C66
 with sigma of 0.02
 C62-C63 \\sim C56-C57
 with sigma of 0.02
 C60-C59 \\sim C66-C65
 with sigma of 0.02
 C104-C106 \\sim C104-C107
 with sigma of 0.04
 C101-C105 \\sim C101-C108
 with sigma of 0.04
 C68-C63 \\sim C68-C57
 with sigma of 0.04
 C68-C59 \\sim C68-C65
 with sigma of 0.04
 C55-C63 \\sim C61-C57
 with sigma of 0.04
 C55-C59 \\sim C61-C65
 with sigma of 0.04
 C62-C67 \\sim C56-C67
 with sigma of 0.04
 C62-C60 \\sim C56-C66
 with sigma of 0.04
 C63-C59 \\sim C57-C65
 with sigma of 0.04
 C67-C60 \\sim C67-C66
 with sigma of 0.04
2. Restrained planarity
 C120, O26, N4, C122, C121
 with sigma of 0.1
3. Uiso/Uaniso restraints and constraints
C104 \\sim C106 \\sim C105 \\sim C58 \\sim C55 \\sim C62 \\sim C63 \\sim C60
\\sim C59 \\sim C107 \\sim C108 \\sim C64 \\sim C61 \\sim C56 \\sim C57 \\sim
C66 \\sim C65: within 2A with sigma of 0.01 and sigma for terminal atoms of
0.02 within 2A
O26 \\sim O27: within 2A with sigma of 0.001 and sigma for terminal atoms of
0.002 within 2A
C120 \\sim O26 \\sim N4 \\sim C122 \\sim C121: within 2A with sigma of 0.04 and
sigma for terminal atoms of 0.08 within 2A
C120 \\sim N4 \\sim C122 \\sim C121 \\sim O26: within 2A with sigma of 0.04 and
sigma for terminal atoms of 0.08 within 2A
Uanis(C58) = Uanis(C64)
4. Rigid body (RIGU) restrains
 C120, O26, N4, C122, C121
 with sigma for 1-2 distances of 0.004 and sigma for 1-3 distances of 0.004
5. Others
 Sof(O27)=Sof(H27A)=Sof(H27B)=1-FVAR(1)
 Sof(C120)=Sof(H120)=Sof(O26)=Sof(N4)=Sof(C122)=Sof(H12A)=Sof(H12B)=Sof(H12C)=
 Sof(C121)=Sof(H12D)=Sof(H12E)=Sof(H12F)=FVAR(1)
 Sof(C107)=Sof(H107)=Sof(C108)=Sof(H108)=Sof(C64)=Sof(C61)=Sof(C56)=Sof(H56)=
 Sof(C57)=Sof(H57)=Sof(C66)=Sof(H66)=Sof(C65)=Sof(H65)=1-FVAR(2)
 Sof(C106)=Sof(H106)=Sof(C105)=Sof(H105)=Sof(C55)=Sof(C60)=Sof(H60)=Sof(C59)=
 Sof(H59)=Sof(C58)=Sof(C63)=Sof(H63)=Sof(C62)=Sof(H62)=FVAR(2)
6.a Riding coordinates:
 O27(H27A,H27B)
6.b Free rotating group:
 C120(O26,N4,C122,C121)
6.c Rotating group:
 O25(H25A,H25B)
6.d Me refined with riding coordinates:
 C119(H11A,H11B,H11C), C118(H11D,H11E,H11F), C122(H12A,H12B,H12C), C121(H12D,
 H12E,H12F)
6.e Aromatic/amide H refined with riding coordinates:
 C36(H36), C50(H50), C102(H102), C103(H103), C49(H49), C100(H100), C38(H38),
 C98(H98), C86(H86), C40(H40), C85(H85), C9(H9), C73(H73), C96(H96), C19(H19),
 C11(H11), C106(H106), C105(H105), C18(H18), C15(H15), C13(H13), C52(H52),
 C53(H53), C69(H69), C115(H115), C71(H71), C91(H91), C6(H6), C3(H3), C23(H23),
 C7(H7), C83(H83), C75(H75), C82(H82), C31(H31), C43(H43), C76(H76), C93(H93),
 C46(H46), C4(H4), C34(H34), C79(H79), C30(H30), C78(H78), C114(H114), C26(H26),
  C16(H16), C42(H42), C45(H45), C111(H111), C33(H33), C60(H60), C59(H59),
 C63(H63), C62(H62), C25(H25), C90(H90), C94(H94), C22(H22), C112(H112),
 C117(H117), C120(H120), C107(H107), C108(H108), C56(H56), C57(H57), C66(H66),
 C65(H65)
6.f Fitted hexagon refined as free rotating group:
 C55(C60,C59,C58,C63,C62)
;
_smtbx_masks_special_details
;
A solvent mask was calculated and 142 electrons were 
found in a volume of 1044\%A^3^ in 3 voids per unit cell. 
This is consistent with the presence of 
[+ solvents]0.6[H2O] per formula unit 
which account for 96 electrons 
per unit cell.
;
_smtbx_masks_void_probe_radius 1.2
_smtbx_masks_void_truncation_radius 1.2
_olex2_submission_special_instructions 'No special instructions were received'
_oxdiff_exptl_absorpt_empirical_details
;
Empirical correction (ABSPACK) includes:
- Absorption correction using spherical harmonics
- Frame scaling
;
_oxdiff_exptl_absorpt_empirical_full_max 2.082
_oxdiff_exptl_absorpt_empirical_full_min 0.545

loop_
_space_group_symop_operation_xyz
'x, y, z'
'-x+1/2, y+1/2, -z+1/2'
'-x, -y, -z'
'x-1/2, -y-1/2, z-1/2'

loop_
_atom_site_label
_atom_site_type_symbol
_atom_site_fract_x
_atom_site_fract_y
_atom_site_fract_z
_atom_site_U_iso_or_equiv
_atom_site_adp_type
_atom_site_occupancy
_atom_site_site_symmetry_order
_atom_site_calc_flag
_atom_site_refinement_flags_posn
_atom_site_refinement_flags_adp
_atom_site_refinement_flags_occupancy
_atom_site_disorder_assembly
_atom_site_disorder_group
La1 La 0.19596(4) 0.29566(3) 0.69336(2) 0.0436(2) Uani 1 1 d . . . . .
La2 La 0.42039(4) 0.19326(3) 0.66307(2) 0.0442(2) Uani 1 1 d . . . . .
La4 La 0.05421(5) 0.68660(4) 0.33476(2) 0.0482(2) Uani 1 1 d . . . . .
La3 La 0.31330(5) 0.81897(4) 0.31780(2) 0.0535(2) Uani 1 1 d . . . . .
O15 O 0.8321(5) 0.2613(4) 0.2258(2) 0.0443(17) Uani 1 1 d . . . . .
O24 O -0.1314(5) 0.6978(4) 0.7449(3) 0.0445(18) Uani 1 1 d . . . . .
O12 O 0.5467(5) 0.2462(4) 0.2166(2) 0.0406(16) Uani 1 1 d . . . . .
O23 O -0.0403(5) 0.7480(4) 0.7906(2) 0.0417(17) Uani 1 1 d . . . . .
O11 O 0.6319(6) 0.1964(4) 0.2645(3) 0.0459(18) Uani 1 1 d . . . . .
O16 O 0.9048(5) 0.3529(4) 0.2324(3) 0.0496(19) Uani 1 1 d . . . . .
O9 O -0.0780(5) 0.6151(4) 0.3151(3) 0.0477(18) Uani 1 1 d . . . . .
O25 O 0.2650(6) 0.3920(4) 0.7335(3) 0.055(2) Uani 1 1 d . . . . .
H25A H 0.226345 0.422644 0.735105 0.082 Uiso 1 1 d R U . . .
H25B H 0.304791 0.409270 0.719290 0.082 Uiso 1 1 d R U . . .
O6 O -0.0928(6) -0.2763(5) 0.3691(3) 0.060(2) Uani 1 1 d . . . . .
O19 O 0.1970(6) 0.8565(5) 0.3589(3) 0.060(2) Uani 1 1 d . . . . .
O22 O 0.5438(6) 1.1167(4) 0.6787(3) 0.055(2) Uani 1 1 d . . . . .
O10 O -0.1216(6) 0.5358(5) 0.2697(3) 0.065(2) Uani 1 1 d . . . . .
O2 O 0.2868(6) 0.1275(5) 0.6497(3) 0.066(3) Uani 1 1 d . . . . .
O20 O 0.0885(6) 0.7841(5) 0.3661(3) 0.068(3) Uani 1 1 d . . . . .
O7 O 0.3098(7) 0.2726(5) 0.6362(3) 0.070(3) Uani 1 1 d . . . . .
O8 O 0.2550(8) 0.3699(5) 0.6388(3) 0.071(3) Uani 1 1 d . . . . .
O5 O -0.0026(6) -0.3395(5) 0.4067(3) 0.060(2) Uani 1 1 d . . . . .
O28 O 0.2352(8) 0.8970(6) 0.2697(3) 0.078(3) Uani 1 1 d . . . . .
O1 O 0.1852(7) 0.1760(5) 0.6847(4) 0.070(3) Uani 1 1 d . . . . .
O18 O 0.1906(6) 0.6472(5) 0.3647(4) 0.070(3) Uani 1 1 d . . . . .
O4 O -0.3425(8) -0.2351(6) 0.7776(3) 0.085(4) Uani 1 1 d . . . . .
C36 C 0.3515(7) 0.3309(5) 0.4157(3) 0.039(2) Uani 1 1 d . . . . .
H36 H 0.400417 0.308737 0.428654 0.047 Uiso 1 1 calc R U . . .
C50 C 0.5090(7) 0.2307(6) 0.3251(3) 0.040(2) Uani 1 1 d . . . . .
H50 H 0.541145 0.192200 0.331741 0.048 Uiso 1 1 calc R U . . .
C14 C -0.2226(7) -0.1379(6) 0.6498(3) 0.042(2) Uani 1 1 d . . . . .
C102 C 0.0367(7) 0.7551(6) 0.6514(3) 0.043(3) Uani 1 1 d . . . . .
H102 H 0.039284 0.732353 0.625871 0.052 Uiso 1 1 calc R U . . .
C103 C -0.0155(7) 0.7315(6) 0.6813(3) 0.044(2) Uani 1 1 d . . . . .
H103 H -0.048748 0.693179 0.675732 0.053 Uiso 1 1 calc R U . . .
O3 O -0.4035(8) -0.1362(7) 0.7707(3) 0.085(4) Uani 1 1 d . . . . .
C99 C 0.1509(7) 0.8337(5) 0.6289(3) 0.041(2) Uani 1 1 d . . . . .
C49 C 0.4536(7) 0.2560(6) 0.3537(3) 0.041(2) Uani 1 1 d . . . . .
H49 H 0.444818 0.232707 0.378483 0.049 Uiso 1 1 calc R U . . .
C37 C 0.3445(7) 0.3392(5) 0.3732(4) 0.042(2) Uani 1 1 d . . . . .
C100 C 0.1362(7) 0.8230(6) 0.5867(4) 0.044(3) Uani 1 1 d . . . . .
H100 H 0.085152 0.800876 0.575990 0.053 Uiso 1 1 calc R U . . .
C48 C 0.4122(7) 0.3145(6) 0.3457(3) 0.040(2) Uani 1 1 d . . . . .
C87 C 0.8500(7) 0.3150(6) 0.2452(4) 0.042(3) Uani 1 1 d . . . . .
C38 C 0.2705(7) 0.3737(5) 0.3549(3) 0.040(2) Uani 1 1 d . . . . .
H38 H 0.264050 0.379425 0.325626 0.049 Uiso 1 1 calc R U . . .
C98 C 0.2272(7) 0.8650(5) 0.6452(3) 0.038(2) Uani 1 1 d . . . . .
H98 H 0.237115 0.870889 0.674379 0.046 Uiso 1 1 calc R U . . .
C104 C -0.0199(7) 0.7631(5) 0.7192(3) 0.040(2) Uani 1 1 d D U . . .
C10 C -0.1640(7) -0.1218(6) 0.6174(3) 0.044(3) Uani 1 1 d . . . . .
C41 C 0.1344(7) 0.4372(5) 0.3589(3) 0.040(2) Uani 1 1 d . . . . .
C95 C 0.1968(8) 0.8447(6) 0.5598(3) 0.045(3) Uani 1 1 d . . . . .
C35 C 0.2871(8) 0.3550(6) 0.4400(4) 0.045(3) Uani 1 1 d . . . . .
O21 O 0.6426(6) 1.0577(5) 0.6524(4) 0.083(3) Uani 1 1 d . . . . .
C86 C 0.7155(8) 0.3079(6) 0.3378(4) 0.049(3) Uani 1 1 d . . . . .
H86 H 0.688319 0.276359 0.353904 0.058 Uiso 1 1 calc R U . . .
C40 C 0.2159(8) 0.3886(6) 0.4212(4) 0.046(3) Uani 1 1 d . . . . .
H40 H 0.172181 0.404679 0.437641 0.056 Uiso 1 1 calc R U . . .
C51 C 0.5174(7) 0.2614(5) 0.2871(3) 0.040(2) Uani 1 1 d . . . . .
C101 C 0.0857(8) 0.8124(5) 0.6586(3) 0.041(2) Uani 1 1 d D . . . .
C84 C 0.8029(7) 0.3337(6) 0.2813(3) 0.040(2) Uani 1 1 d . . . . .
C85 C 0.7627(7) 0.2881(6) 0.3051(3) 0.042(2) Uani 1 1 d . . . . .
H85 H 0.767489 0.243074 0.299030 0.050 Uiso 1 1 calc R U . . .
C39 C 0.2089(7) 0.3987(5) 0.3786(3) 0.039(2) Uani 1 1 d . . . . .
C8 C -0.0481(7) -0.0508(6) 0.5965(4) 0.046(3) Uani 1 1 d . . . . .
C109 C -0.0667(7) 0.7336(5) 0.7527(4) 0.041(2) Uani 1 1 d . . . . .
C110 C 0.3665(7) 0.9253(5) 0.6348(4) 0.043(2) Uani 1 1 d . . . . .
C5 C 0.0154(7) -0.0014(6) 0.6094(4) 0.046(3) Uani 1 1 d . . . . .
C9 C -0.1099(8) -0.0681(6) 0.6239(4) 0.047(3) Uani 1 1 d . . . . .
H9 H -0.115162 -0.042130 0.647976 0.056 Uiso 1 1 calc R U . . .
O14 O 0.5105(9) 0.2498(7) 0.6196(3) 0.096(4) Uani 1 1 d . . . . .
C81 C 0.7077(9) 0.3725(6) 0.3469(4) 0.051(3) Uani 1 1 d . . . . .
C73 C 0.6488(8) 0.3619(7) 0.4163(4) 0.053(3) Uani 1 1 d . . . . .
H73 H 0.688945 0.327512 0.422405 0.064 Uiso 1 1 calc R U . . .
C96 C 0.2725(8) 0.8775(6) 0.5761(4) 0.048(3) Uani 1 1 d . . . . .
H96 H 0.313361 0.892970 0.557880 0.058 Uiso 1 1 calc R U . . .
C19 C -0.2247(8) -0.2026(6) 0.6652(4) 0.049(3) Uani 1 1 d . . . . .
H19 H -0.196285 -0.236496 0.651467 0.059 Uiso 1 1 calc R U . . .
C97 C 0.2878(7) 0.8873(5) 0.6194(4) 0.043(2) Uani 1 1 d . . . . .
C11 C -0.1592(8) -0.1593(6) 0.5807(4) 0.047(3) Uani 1 1 d . . . . .
H11 H -0.196215 -0.195795 0.575520 0.056 Uiso 1 1 calc R U . . .
C106 C 0.070(3) 0.8486(16) 0.6934(10) 0.038(4) Uani 0.45(5) 1 d D U P A 1
H106 H 0.093580 0.891027 0.696368 0.046 Uiso 0.45(5) 1 calc R U P A 1
C105 C 0.020(3) 0.8252(15) 0.7238(10) 0.039(4) Uani 0.45(5) 1 d D U P A 1
H105 H 0.011889 0.850659 0.747807 0.047 Uiso 0.45(5) 1 calc R U P A 1
C32 C 0.2945(8) 0.3477(6) 0.4861(4) 0.044(2) Uani 1 1 d . . . . .
C92 C 0.1801(8) 0.8403(6) 0.5138(4) 0.047(3) Uani 1 1 d . . . . .
C18 C -0.2670(8) -0.2161(7) 0.6993(4) 0.054(3) Uani 1 1 d . . . . .
H18 H -0.266242 -0.259243 0.709896 0.064 Uiso 1 1 calc R U . . .
C72 C 0.6502(8) 0.3949(6) 0.3792(4) 0.050(3) Uani 1 1 d . . . . .
C44 C -0.0014(8) 0.5155(5) 0.3204(4) 0.049(3) Uani 1 1 d . . . . .
C54 C 0.5675(7) 0.2325(6) 0.2554(4) 0.043(2) Uani 1 1 d . . . . .
C15 C -0.2713(8) -0.0918(6) 0.6681(4) 0.052(3) Uani 1 1 d . . . . .
H15 H -0.274276 -0.049239 0.656690 0.063 Uiso 1 1 calc R U . . .
O13 O 0.6238(10) 0.1914(8) 0.6084(4) 0.116(6) Uani 1 1 d . . . . .
C13 C -0.0464(8) -0.0878(6) 0.5597(4) 0.048(3) Uani 1 1 d . . . . .
H13 H -0.007747 -0.075049 0.539707 0.058 Uiso 1 1 calc R U . . .
C52 C 0.4762(9) 0.3228(6) 0.2802(4) 0.051(3) Uani 1 1 d . . . . .
H52 H 0.482778 0.345741 0.255083 0.061 Uiso 1 1 calc R U . . .
C53 C 0.4271(8) 0.3489(6) 0.3095(4) 0.048(3) Uani 1 1 d . . . . .
H53 H 0.402689 0.391046 0.305189 0.057 Uiso 1 1 calc R U . . .
C88 C 0.1511(9) 0.8230(7) 0.3803(4) 0.057(3) Uani 1 1 d . . . . .
C89 C 0.1596(8) 0.8299(6) 0.4267(4) 0.051(3) Uani 1 1 d . . . . .
C69 C 0.5330(8) 0.4305(7) 0.4360(4) 0.051(3) Uani 1 1 d . . . . .
H69 H 0.493972 0.443549 0.455710 0.061 Uiso 1 1 calc R U . . .
C115 C 0.3620(10) 0.9659(6) 0.6675(4) 0.058(3) Uani 1 1 d . . . . .
H115 H 0.312732 0.964774 0.683385 0.070 Uiso 1 1 calc R U . . .
C71 C 0.5927(9) 0.4458(7) 0.3699(4) 0.056(3) Uani 1 1 d . . . . .
H71 H 0.594040 0.468223 0.344201 0.067 Uiso 1 1 calc R U . . .
C91 C 0.1494(9) 0.7848(7) 0.4948(4) 0.053(3) Uani 1 1 d . . . . .
H91 H 0.136690 0.748358 0.511362 0.063 Uiso 1 1 calc R U . . .
C12 C -0.0982(8) -0.1415(7) 0.5517(4) 0.051(3) Uani 1 1 d . . . . .
C24 C -0.0793(8) -0.2562(7) 0.4414(4) 0.052(3) Uani 1 1 d . . . . .
C6 C 0.1025(7) -0.0053(6) 0.5991(4) 0.047(3) Uani 1 1 d . . . . .
H6 H 0.118777 -0.038002 0.580360 0.057 Uiso 1 1 calc R U . . .
O17 O 0.2907(7) 0.7116(5) 0.3395(4) 0.084(4) Uani 1 1 d . . . . .
C70 C 0.5330(8) 0.4642(6) 0.3981(3) 0.045(3) Uani 1 1 d . . . . .
C3 C 0.0574(8) 0.0924(6) 0.6514(4) 0.051(3) Uani 1 1 d . . . . .
H3 H 0.041764 0.126657 0.669042 0.061 Uiso 1 1 calc R U . . .
C47 C -0.0711(8) 0.5591(6) 0.3008(4) 0.054(3) Uani 1 1 d . . . . .
C23 C -0.0914(10) -0.1914(7) 0.4391(4) 0.058(3) Uani 1 1 d . . . . .
H23 H -0.096155 -0.170662 0.412701 0.070 Uiso 1 1 calc R U . . .
C113 C 0.5025(8) 1.0122(6) 0.6563(5) 0.060(4) Uani 1 1 d . . . . .
C7 C 0.1634(7) 0.0373(6) 0.6157(4) 0.051(3) Uani 1 1 d . . . . .
H7 H 0.221747 0.032825 0.608538 0.061 Uiso 1 1 calc R U . . .
C83 C 0.7997(9) 0.3995(6) 0.2920(4) 0.053(3) Uani 1 1 d . . . . .
H83 H 0.830705 0.430639 0.277274 0.064 Uiso 1 1 calc R U . . .
C75 C 0.3825(8) 0.5103(7) 0.4022(4) 0.055(3) Uani 1 1 d . . . . .
H75 H 0.370267 0.475476 0.420215 0.067 Uiso 1 1 calc R U . . .
C82 C 0.7513(10) 0.4194(7) 0.3242(4) 0.063(4) Uani 1 1 d . . . . .
H82 H 0.747495 0.464235 0.330885 0.075 Uiso 1 1 calc R U . . .
C31 C 0.2791(9) 0.4004(6) 0.5115(3) 0.051(3) Uani 1 1 d . . . . .
H31 H 0.269061 0.442232 0.499618 0.061 Uiso 1 1 calc R U . . .
C43 C 0.0259(8) 0.5241(6) 0.3613(4) 0.053(3) Uani 1 1 d . . . . .
H43 H -0.000923 0.556362 0.377042 0.063 Uiso 1 1 calc R U . . .
C76 C 0.3202(9) 0.5560(7) 0.3913(5) 0.063(4) Uani 1 1 d . . . . .
H76 H 0.264247 0.551531 0.401354 0.075 Uiso 1 1 calc R U . . .
C93 C 0.2043(10) 0.8934(7) 0.4883(4) 0.060(3) Uani 1 1 d . . . . .
H93 H 0.225053 0.933043 0.500589 0.072 Uiso 1 1 calc R U . . .
C74 C 0.4647(9) 0.5154(6) 0.3866(4) 0.053(3) Uani 1 1 d . . . . .
C21 C -0.0964(7) -0.1818(7) 0.5134(4) 0.050(3) Uani 1 1 d . . . . .
C46 C 0.1021(9) 0.4292(6) 0.3162(4) 0.055(3) Uani 1 1 d . . . . .
H46 H 0.127067 0.396321 0.300167 0.067 Uiso 1 1 calc R U . . .
C2 C 0.1442(8) 0.0857(6) 0.6420(4) 0.050(3) Uani 1 1 d . . . . .
C4 C -0.0039(9) 0.0510(7) 0.6357(4) 0.056(3) Uani 1 1 d . . . . .
H4 H -0.062208 0.056921 0.642467 0.067 Uiso 1 1 calc R U . . .
C34 C 0.3144(8) 0.2810(6) 0.5487(4) 0.050(3) Uani 1 1 d . . . . .
H34 H 0.326990 0.240042 0.561364 0.060 Uiso 1 1 calc R U . . .
C28 C 0.2889(10) 0.3258(7) 0.6179(4) 0.058(3) Uani 1 1 d . . . . .
C29 C 0.2956(10) 0.3339(7) 0.5728(4) 0.057(3) Uani 1 1 d . . . . .
C79 C 0.4805(9) 0.5679(6) 0.3606(4) 0.055(3) Uani 1 1 d . . . . .
H79 H 0.536124 0.572459 0.350270 0.066 Uiso 1 1 calc R U . . .
C30 C 0.2784(9) 0.3922(6) 0.5553(4) 0.053(3) Uani 1 1 d . . . . .
H30 H 0.265627 0.428221 0.572165 0.063 Uiso 1 1 calc R U . . .
C68 C 0.5887(8) 0.3785(7) 0.4453(4) 0.051(3) Uani 1 1 d D . . . .
C20 C -0.3532(10) -0.1813(9) 0.7575(4) 0.066(4) Uani 1 1 d . . . . .
C27 C -0.0606(10) -0.2937(7) 0.4041(4) 0.055(3) Uani 1 1 d . . . . .
C78 C 0.4177(9) 0.6124(7) 0.3500(4) 0.055(3) Uani 1 1 d . . . . .
H78 H 0.429444 0.646467 0.331387 0.066 Uiso 1 1 calc R U . . .
C114 C 0.4297(10) 1.0096(7) 0.6779(4) 0.063(3) Uani 1 1 d . . . . .
H114 H 0.425054 1.038267 0.700709 0.075 Uiso 1 1 calc R U . . .
C17 C -0.3121(9) -0.1672(7) 0.7193(4) 0.054(3) Uani 1 1 d . . . . .
C26 C -0.0873(8) -0.2507(7) 0.5157(4) 0.056(3) Uani 1 1 d . . . . .
H26 H -0.089440 -0.271714 0.541778 0.067 Uiso 1 1 calc R U . . .
C16 C -0.3165(10) -0.1048(8) 0.7027(4) 0.066(4) Uani 1 1 d . . . . .
H16 H -0.349612 -0.071851 0.714690 0.079 Uiso 1 1 calc R U . . .
C42 C 0.0919(8) 0.4867(6) 0.3799(4) 0.054(3) Uani 1 1 d . . . . .
H42 H 0.109724 0.494547 0.408311 0.064 Uiso 1 1 calc R U . . .
C45 C 0.0361(9) 0.4673(6) 0.2973(4) 0.055(3) Uani 1 1 d . . . . .
H45 H 0.016606 0.460587 0.268992 0.066 Uiso 1 1 calc R U . . .
C111 C 0.4425(9) 0.9214(7) 0.6138(5) 0.063(3) Uani 1 1 d . . . . .
H111 H 0.447663 0.890230 0.592391 0.076 Uiso 1 1 calc R U . . .
C33 C 0.3148(9) 0.2878(7) 0.5058(4) 0.060(3) Uani 1 1 d . . . . .
H33 H 0.329032 0.251376 0.489562 0.072 Uiso 1 1 calc R U . . .
C77 C 0.3366(8) 0.6094(7) 0.3657(4) 0.057(3) Uani 1 1 d . . . . .
C55 C 0.5775(18) 0.2775(14) 0.5608(7) 0.063(3) Uani 0.45(5) 1 d DG U P A 1
C60 C 0.6394(18) 0.2597(16) 0.5338(8) 0.064(3) Uani 0.45(5) 1 d DG U P A 1
H60 H 0.678311 0.224931 0.540873 0.077 Uiso 0.45(5) 1 calc R U P A 1
C59 C 0.6442(19) 0.2928(17) 0.4965(8) 0.063(3) Uani 0.45(5) 1 d DG U P A 1
H59 H 0.686436 0.280619 0.478083 0.075 Uiso 0.45(5) 1 calc R U P A 1
C58 C 0.5872(19) 0.3437(16) 0.4862(7) 0.058(2) Uani 0.45(5) 1 d G U P A 1
C63 C 0.5254(19) 0.3615(14) 0.5131(7) 0.060(3) Uani 0.45(5) 1 d DG U P A 1
H63 H 0.486393 0.396277 0.506041 0.071 Uiso 0.45(5) 1 calc R U P A 1
C62 C 0.5205(19) 0.3284(13) 0.5504(7) 0.063(3) Uani 0.45(5) 1 d DG U P A 1
H62 H 0.478266 0.340590 0.568830 0.075 Uiso 0.45(5) 1 calc R U P A 1
C25 C -0.0754(10) -0.2879(7) 0.4805(4) 0.061(3) Uani 1 1 d . . . . .
H25 H -0.064959 -0.333331 0.482698 0.074 Uiso 1 1 calc R U . . .
C90 C 0.1364(9) 0.7799(7) 0.4524(5) 0.061(3) Uani 1 1 d . . . . .
H90 H 0.110873 0.741512 0.440367 0.074 Uiso 1 1 calc R U . . .
C94 C 0.1969(10) 0.8862(7) 0.4457(4) 0.060(3) Uani 1 1 d . . . . .
H94 H 0.217343 0.919809 0.428724 0.072 Uiso 1 1 calc R U . . .
C1 C 0.2108(9) 0.1345(7) 0.6594(5) 0.062(4) Uani 1 1 d . . . . .
C22 C -0.0970(11) -0.1549(8) 0.4747(4) 0.070(4) Uani 1 1 d . . . . .
H22 H -0.101333 -0.108977 0.472173 0.084 Uiso 1 1 calc R U . . .
C116 C 0.5679(9) 1.0637(6) 0.6643(5) 0.063(4) Uani 1 1 d . . . . .
C112 C 0.5113(9) 0.9649(7) 0.6253(5) 0.065(4) Uani 1 1 d . . . . .
H112 H 0.563906 0.962275 0.611949 0.079 Uiso 1 1 calc R U . . .
C67 C 0.5703(10) 0.2311(10) 0.5975(4) 0.072(4) Uani 1 1 d D . . . .
N03T N 0.1591(13) 0.9892(9) 0.2529(5) 0.105(5) Uani 1 1 d . . . . .
C80 C 0.2675(9) 0.6591(7) 0.3564(5) 0.067(4) Uani 1 1 d . . . . .
C117 C 0.1805(17) 0.9322(10) 0.2749(6) 0.101(6) Uani 1 1 d . . . . .
H117 H 0.145184 0.921672 0.296698 0.121 Uiso 1 1 calc R U . . .
C119 C 0.0896(16) 1.0361(15) 0.2587(6) 0.146(13) Uani 1 1 d . . . . .
H11A H 0.091639 1.071084 0.238193 0.219 Uiso 1 1 calc R U . . .
H11B H 0.033116 1.014090 0.255050 0.219 Uiso 1 1 calc R U . . .
H11C H 0.097481 1.054462 0.286760 0.219 Uiso 1 1 calc R U . . .
C118 C 0.2237(16) 1.0121(11) 0.2206(6) 0.112(8) Uani 1 1 d . . . . .
H11D H 0.202024 1.052290 0.207150 0.169 Uiso 1 1 calc R U . . .
H11E H 0.281169 1.019929 0.234886 0.169 Uiso 1 1 calc R U . . .
H11F H 0.228268 0.978188 0.199473 0.169 Uiso 1 1 calc R U . . .
C120 C 0.3707(10) 0.1030(10) 0.5710(5) 0.131(9) Uani 0.738(19) 1 d G U P B 1
H120 H 0.315695 0.089836 0.579371 0.157 Uiso 0.738(19) 1 calc R U P B 1
O26 O 0.4187(10) 0.1327(8) 0.5965(4) 0.068(4) Uani 0.738(19) 1 d G U P B 1
N4 N 0.3895(13) 0.0871(10) 0.5317(4) 0.154(11) Uani 0.738(19) 1 d DG U P B 1
C122 C 0.328(2) 0.0517(18) 0.5036(7) 0.22(2) Uani 0.738(19) 1 d DG U P B 1
H12A H 0.353577 0.045061 0.476977 0.330 Uiso 0.738(19) 1 calc R U P B 1
H12B H 0.315766 0.009403 0.515763 0.330 Uiso 0.738(19) 1 calc R U P B 1
H12C H 0.274319 0.076718 0.499001 0.330 Uiso 0.738(19) 1 calc R U P B 1
C121 C 0.473(2) 0.105(2) 0.5166(8) 0.24(2) Uani 0.738(19) 1 d DG U P B 1
H12D H 0.474880 0.090260 0.487895 0.359 Uiso 0.738(19) 1 calc R U P B 1
H12E H 0.478685 0.152891 0.517430 0.359 Uiso 0.738(19) 1 calc R U P B 1
H12F H 0.519961 0.085513 0.534178 0.359 Uiso 0.738(19) 1 calc R U P B 1
C107 C 0.080(3) 0.8440(14) 0.6963(8) 0.040(4) Uani 0.55(5) 1 d D U P A 2
H107 H 0.111444 0.883212 0.701327 0.048 Uiso 0.55(5) 1 calc R U P A 2
C108 C 0.030(2) 0.8206(13) 0.7266(8) 0.040(4) Uani 0.55(5) 1 d D U P A 2
H108 H 0.028989 0.842838 0.752364 0.048 Uiso 0.55(5) 1 calc R U P A 2
C64 C 0.589(2) 0.3411(19) 0.4835(9) 0.058(2) Uani 0.55(5) 1 d . U P A 2
C61 C 0.577(2) 0.2679(13) 0.5568(7) 0.063(3) Uani 0.55(5) 1 d D U P A 2
C56 C 0.537(2) 0.3285(13) 0.5516(8) 0.063(3) Uani 0.55(5) 1 d D U P A 2
H56 H 0.504741 0.345108 0.573297 0.075 Uiso 0.55(5) 1 calc R U P A 2
C57 C 0.541(2) 0.3652(14) 0.5161(7) 0.060(3) Uani 0.55(5) 1 d D U P A 2
H57 H 0.512923 0.406150 0.513413 0.072 Uiso 0.55(5) 1 calc R U P A 2
C66 C 0.620(2) 0.2418(15) 0.5246(7) 0.064(3) Uani 0.55(5) 1 d D U P A 2
H66 H 0.650167 0.201869 0.528582 0.077 Uiso 0.55(5) 1 calc R U P A 2
C65 C 0.618(2) 0.2736(14) 0.4865(8) 0.065(3) Uani 0.55(5) 1 d D U P A 2
H65 H 0.635667 0.251563 0.462650 0.078 Uiso 0.55(5) 1 calc R U P A 2
O27 O 0.436(3) 0.120(3) 0.5864(16) 0.068(4) Uani 0.262(19) 1 d . U P B 2
H27A H 0.396384 0.099137 0.571105 0.103 Uiso 0.262(19) 1 d R U P B 2
H27B H 0.483124 0.097367 0.584915 0.103 Uiso 0.262(19) 1 d R U P B 2

loop_
_atom_site_aniso_label
_atom_site_aniso_U_11
_atom_site_aniso_U_22
_atom_site_aniso_U_33
_atom_site_aniso_U_23
_atom_site_aniso_U_13
_atom_site_aniso_U_12
La1 0.0401(3) 0.0536(4) 0.0383(4) -0.0101(3) 0.0114(3) 0.0004(3)
La2 0.0477(4) 0.0519(4) 0.0345(3) 0.0022(3) 0.0117(3) -0.0018(3)
La4 0.0563(4) 0.0558(4) 0.0337(3) -0.0019(3) 0.0111(3) 0.0164(3)
La3 0.0505(4) 0.0618(5) 0.0515(4) 0.0250(3) 0.0250(3) 0.0179(3)
O15 0.046(4) 0.046(4) 0.043(4) 0.002(3) 0.009(3) 0.004(3)
O24 0.044(4) 0.042(4) 0.047(5) 0.000(3) 0.004(3) 0.004(3)
O12 0.052(4) 0.047(4) 0.024(3) 0.002(3) 0.012(3) -0.007(3)
O23 0.051(4) 0.043(4) 0.033(4) -0.011(3) 0.014(3) 0.003(3)
O11 0.055(5) 0.044(4) 0.040(4) -0.005(3) 0.012(4) -0.001(4)
O16 0.052(5) 0.058(5) 0.041(4) -0.005(4) 0.014(3) -0.002(4)
O9 0.062(5) 0.037(4) 0.046(4) -0.002(3) 0.018(4) 0.008(4)
O25 0.056(5) 0.041(4) 0.066(6) -0.005(4) 0.003(4) -0.005(4)
O6 0.067(6) 0.067(6) 0.046(5) -0.014(4) -0.003(4) 0.021(5)
O19 0.057(5) 0.076(6) 0.050(5) -0.001(5) 0.016(4) 0.009(5)
O22 0.059(5) 0.050(5) 0.059(5) 0.001(4) 0.019(4) 0.004(4)
O10 0.067(6) 0.049(5) 0.078(7) 0.005(5) -0.002(5) 0.007(4)
O2 0.048(5) 0.053(5) 0.096(8) -0.022(5) 0.011(5) 0.002(4)
O20 0.060(6) 0.061(6) 0.083(7) -0.005(5) 0.003(5) -0.010(5)
O7 0.088(7) 0.073(7) 0.051(5) 0.008(5) 0.020(5) 0.022(6)
O8 0.104(8) 0.068(6) 0.046(5) 0.003(5) 0.036(5) -0.007(6)
O5 0.075(6) 0.058(5) 0.047(5) -0.007(4) 0.011(4) 0.013(5)
O28 0.102(8) 0.080(7) 0.052(6) 0.019(5) 0.013(5) 0.055(7)
O1 0.066(6) 0.062(6) 0.082(7) -0.024(5) 0.005(5) 0.002(5)
O18 0.043(5) 0.061(6) 0.102(8) 0.005(5) -0.010(5) -0.004(4)
O4 0.110(9) 0.097(9) 0.050(6) 0.004(6) 0.014(6) -0.049(7)
C36 0.037(5) 0.038(5) 0.042(6) 0.001(5) 0.006(4) 0.002(4)
C50 0.039(5) 0.047(6) 0.034(5) 0.001(5) 0.003(4) 0.013(5)
C14 0.040(5) 0.051(6) 0.036(5) 0.003(5) 0.006(4) -0.009(5)
C102 0.038(5) 0.063(7) 0.029(5) -0.006(5) 0.008(4) -0.006(5)
C103 0.049(6) 0.047(6) 0.038(6) 0.000(5) 0.015(5) -0.010(5)
O3 0.093(8) 0.122(10) 0.046(5) 0.011(6) 0.042(5) -0.023(7)
C99 0.051(6) 0.041(6) 0.031(5) -0.001(4) 0.009(4) 0.001(5)
C49 0.044(6) 0.055(7) 0.024(5) 0.006(4) 0.008(4) 0.004(5)
C37 0.046(6) 0.041(6) 0.041(6) 0.001(5) 0.014(5) -0.003(5)
C100 0.041(6) 0.053(7) 0.037(6) 0.005(5) -0.002(4) 0.000(5)
C48 0.044(6) 0.052(6) 0.026(5) 0.006(4) 0.010(4) -0.002(5)
C87 0.043(6) 0.048(6) 0.037(6) -0.001(5) 0.012(5) 0.007(5)
C38 0.051(6) 0.040(6) 0.032(5) 0.001(4) 0.012(4) 0.005(5)
C98 0.041(5) 0.041(6) 0.034(5) 0.003(4) 0.009(4) 0.003(4)
C104 0.048(5) 0.035(4) 0.037(5) 0.002(4) 0.005(4) -0.004(4)
C10 0.049(6) 0.061(7) 0.026(5) 0.002(5) 0.017(4) 0.005(5)
C41 0.045(6) 0.036(5) 0.041(6) -0.012(4) 0.008(4) 0.000(4)
C95 0.050(6) 0.054(7) 0.032(5) -0.001(5) 0.011(5) 0.004(5)
C35 0.056(7) 0.045(6) 0.037(6) 0.003(5) 0.018(5) -0.006(5)
O21 0.058(6) 0.050(5) 0.144(11) -0.016(6) 0.031(6) -0.003(4)
C86 0.053(7) 0.051(7) 0.042(6) 0.007(5) 0.007(5) 0.007(5)
C40 0.052(6) 0.045(6) 0.044(6) 0.002(5) 0.019(5) -0.001(5)
C51 0.046(6) 0.040(6) 0.035(5) -0.002(4) 0.007(4) 0.007(5)
C101 0.047(6) 0.042(6) 0.034(6) 0.003(4) 0.001(5) 0.005(5)
C84 0.042(6) 0.044(6) 0.035(5) -0.003(5) 0.010(4) 0.000(5)
C85 0.050(6) 0.042(6) 0.034(5) -0.001(5) 0.007(5) -0.003(5)
C39 0.046(6) 0.036(5) 0.036(5) -0.002(4) 0.006(4) -0.002(4)
C8 0.046(6) 0.049(6) 0.044(6) 0.005(5) 0.014(5) 0.009(5)
C109 0.044(6) 0.034(5) 0.047(6) -0.007(5) 0.017(5) -0.001(4)
C110 0.042(6) 0.037(5) 0.050(6) 0.007(5) 0.012(5) 0.003(4)
C5 0.044(6) 0.048(6) 0.049(6) 0.007(5) 0.012(5) 0.006(5)
C9 0.053(6) 0.047(6) 0.043(6) 0.001(5) 0.019(5) 0.005(5)
O14 0.140(11) 0.100(9) 0.052(6) 0.005(6) 0.040(7) -0.045(8)
C81 0.071(8) 0.045(6) 0.040(6) -0.003(5) 0.016(6) 0.002(6)
C73 0.058(7) 0.066(8) 0.038(6) 0.005(6) 0.018(5) -0.004(6)
C96 0.054(6) 0.053(7) 0.040(6) 0.005(5) 0.019(5) 0.005(5)
C19 0.047(6) 0.049(7) 0.051(7) -0.001(5) 0.002(5) -0.008(5)
C97 0.047(6) 0.039(6) 0.044(6) 0.006(5) 0.003(5) 0.001(5)
C11 0.050(6) 0.047(6) 0.046(6) 0.000(5) 0.013(5) 0.001(5)
C106 0.048(9) 0.030(6) 0.039(6) -0.002(6) 0.009(6) -0.004(7)
C105 0.050(8) 0.031(6) 0.038(6) 0.000(5) 0.007(6) -0.003(6)
C32 0.054(6) 0.043(6) 0.037(6) 0.005(5) 0.010(5) 0.003(5)
C92 0.051(6) 0.056(7) 0.035(6) 0.003(5) 0.008(5) -0.004(5)
C18 0.056(7) 0.053(7) 0.051(7) 0.017(6) -0.002(6) -0.009(6)
C72 0.053(7) 0.058(7) 0.042(6) -0.007(5) 0.021(5) -0.002(6)
C44 0.058(7) 0.029(5) 0.060(7) -0.002(5) 0.007(6) 0.000(5)
C54 0.041(6) 0.039(6) 0.049(6) 0.003(5) 0.010(5) -0.003(5)
C15 0.059(7) 0.052(7) 0.049(7) 0.007(6) 0.023(6) 0.004(6)
O13 0.105(10) 0.150(13) 0.087(9) 0.076(9) -0.035(8) -0.033(9)
C13 0.053(6) 0.057(7) 0.036(6) 0.008(5) 0.017(5) 0.009(5)
C52 0.065(8) 0.046(6) 0.043(6) 0.011(5) 0.017(6) 0.009(6)
C53 0.064(7) 0.041(6) 0.039(6) 0.008(5) 0.007(5) 0.017(5)
C88 0.056(7) 0.061(8) 0.056(8) 0.002(6) 0.017(6) -0.002(6)
C89 0.059(7) 0.048(7) 0.047(7) 0.002(5) 0.015(6) 0.008(6)
C69 0.048(6) 0.067(8) 0.039(6) -0.001(5) 0.013(5) 0.005(6)
C115 0.077(9) 0.044(7) 0.056(8) 0.010(6) 0.015(6) -0.008(6)
C71 0.070(8) 0.059(8) 0.041(6) -0.001(6) 0.025(6) -0.003(6)
C91 0.067(8) 0.058(7) 0.035(6) -0.007(5) 0.009(5) -0.005(6)
C12 0.056(7) 0.065(8) 0.033(6) 0.001(5) 0.019(5) 0.009(6)
C24 0.048(6) 0.068(8) 0.038(6) -0.014(6) 0.003(5) 0.005(6)
C6 0.047(6) 0.051(7) 0.045(6) -0.010(5) 0.009(5) 0.010(5)
O17 0.053(6) 0.066(7) 0.133(11) 0.042(7) -0.002(6) -0.008(5)
C70 0.058(7) 0.044(6) 0.035(6) 0.003(5) 0.011(5) 0.001(5)
C3 0.048(6) 0.057(7) 0.051(7) -0.001(6) 0.018(5) 0.007(6)
C47 0.049(7) 0.053(7) 0.061(8) 0.009(6) 0.013(6) 0.013(6)
C23 0.073(9) 0.068(9) 0.033(6) -0.003(6) 0.002(6) 0.010(7)
C113 0.047(7) 0.043(7) 0.093(11) 0.001(7) 0.024(7) 0.000(5)
C7 0.037(6) 0.054(7) 0.063(8) 0.002(6) 0.009(5) 0.007(5)
C83 0.070(8) 0.043(6) 0.051(7) -0.008(5) 0.037(6) -0.015(6)
C75 0.057(7) 0.051(7) 0.061(8) 0.007(6) 0.014(6) -0.009(6)
C82 0.080(9) 0.056(8) 0.055(8) -0.001(6) 0.030(7) -0.020(7)
C31 0.078(8) 0.051(7) 0.026(5) 0.003(5) 0.015(5) 0.011(6)
C43 0.066(8) 0.048(7) 0.047(7) 0.001(5) 0.020(6) 0.016(6)
C76 0.052(7) 0.060(8) 0.074(9) 0.014(7) -0.008(6) -0.012(6)
C93 0.078(9) 0.063(8) 0.039(6) 0.003(6) 0.009(6) -0.007(7)
C74 0.073(8) 0.051(7) 0.036(6) -0.004(5) 0.010(5) 0.001(6)
C21 0.037(6) 0.071(8) 0.042(6) 0.001(6) 0.011(5) 0.006(5)
C46 0.069(8) 0.040(6) 0.058(8) -0.001(6) 0.010(6) 0.007(6)
C2 0.051(7) 0.042(6) 0.058(7) -0.003(5) 0.001(5) 0.004(5)
C4 0.058(7) 0.061(8) 0.050(7) 0.004(6) 0.017(6) 0.001(6)
C34 0.054(7) 0.051(7) 0.046(7) 0.000(5) 0.012(5) 0.007(5)
C28 0.073(9) 0.049(7) 0.054(8) 0.003(6) 0.021(7) 0.006(6)
C29 0.079(9) 0.060(8) 0.033(6) 0.006(6) 0.014(6) -0.001(7)
C79 0.069(8) 0.054(7) 0.045(7) -0.007(6) 0.019(6) -0.017(6)
C30 0.083(9) 0.039(6) 0.038(6) 0.004(5) 0.022(6) 0.002(6)
C68 0.047(6) 0.075(9) 0.035(6) -0.002(6) 0.020(5) -0.002(6)
C20 0.062(8) 0.097(12) 0.040(7) 0.007(7) 0.016(6) -0.037(8)
C27 0.069(8) 0.057(8) 0.043(7) -0.011(6) 0.022(6) -0.004(6)
C78 0.059(7) 0.055(7) 0.049(7) 0.009(6) 0.002(6) -0.010(6)
C114 0.092(10) 0.045(7) 0.051(7) 0.002(6) 0.001(7) -0.001(7)
C17 0.066(8) 0.056(7) 0.040(6) 0.000(5) 0.009(6) -0.027(6)
C26 0.053(7) 0.067(8) 0.050(7) -0.004(6) 0.023(6) 0.000(6)
C16 0.082(9) 0.075(10) 0.047(7) -0.013(7) 0.038(7) -0.015(8)
C42 0.059(7) 0.048(7) 0.054(7) -0.009(6) 0.011(6) 0.009(6)
C45 0.074(8) 0.042(6) 0.049(7) -0.004(5) 0.007(6) 0.004(6)
C111 0.069(8) 0.050(7) 0.074(9) 0.000(7) 0.020(7) -0.002(6)
C33 0.070(9) 0.061(8) 0.050(7) 0.001(6) 0.019(6) 0.025(7)
C77 0.049(7) 0.054(7) 0.066(8) 0.003(6) -0.004(6) -0.009(6)
C55 0.050(6) 0.095(7) 0.045(6) 0.010(6) 0.011(5) -0.001(6)
C60 0.050(6) 0.094(7) 0.049(6) 0.011(6) 0.007(5) 0.004(6)
C59 0.048(6) 0.092(7) 0.048(6) 0.011(6) 0.006(5) 0.006(6)
C58 0.046(4) 0.088(5) 0.043(4) 0.010(4) 0.011(4) 0.005(4)
C63 0.049(6) 0.089(6) 0.043(5) 0.008(5) 0.014(5) 0.002(6)
C62 0.051(6) 0.093(7) 0.046(5) 0.008(5) 0.012(5) -0.002(6)
C25 0.076(9) 0.064(8) 0.045(7) -0.004(6) 0.011(6) -0.012(7)
C90 0.066(8) 0.046(7) 0.073(9) 0.006(6) 0.004(7) -0.007(6)
C94 0.091(10) 0.055(7) 0.036(6) -0.009(6) 0.014(6) -0.001(7)
C1 0.057(8) 0.058(8) 0.071(9) -0.020(7) 0.001(6) 0.014(6)
C22 0.103(12) 0.063(9) 0.047(8) -0.007(6) 0.028(7) 0.001(8)
C116 0.057(8) 0.037(6) 0.098(11) -0.001(7) 0.013(7) -0.001(6)
C112 0.058(8) 0.057(8) 0.083(10) 0.007(7) 0.017(7) -0.006(6)
C67 0.067(9) 0.116(14) 0.032(6) 0.016(8) 0.005(6) -0.015(9)
N03T 0.146(15) 0.090(11) 0.079(10) -0.023(9) 0.008(10) 0.021(11)
C80 0.055(8) 0.048(7) 0.093(11) 0.016(7) -0.022(7) -0.011(6)
C117 0.15(2) 0.081(13) 0.070(12) 0.011(10) -0.009(12) 0.007(13)
C119 0.139(19) 0.23(3) 0.065(12) -0.009(15) 0.002(12) 0.12(2)
C118 0.17(2) 0.100(15) 0.068(11) -0.006(11) 0.009(13) 0.042(15)
C120 0.130(14) 0.16(2) 0.105(12) -0.056(13) 0.015(10) -0.027(14)
O26 0.072(9) 0.076(10) 0.061(9) -0.031(6) 0.028(6) 0.016(7)
N4 0.19(2) 0.18(2) 0.100(12) -0.068(13) 0.035(11) -0.037(17)
C122 0.24(3) 0.26(5) 0.16(2) -0.10(3) 0.020(18) -0.07(3)
C121 0.23(2) 0.32(5) 0.18(3) -0.14(3) 0.09(2) -0.11(3)
C107 0.050(8) 0.032(6) 0.038(6) -0.003(5) 0.008(6) -0.004(6)
C108 0.050(7) 0.032(5) 0.037(5) 0.000(5) 0.007(6) -0.003(6)
C64 0.046(4) 0.088(5) 0.043(4) 0.010(4) 0.011(4) 0.005(4)
C61 0.050(6) 0.095(7) 0.044(5) 0.009(5) 0.011(5) -0.002(5)
C56 0.051(6) 0.093(6) 0.046(5) 0.007(5) 0.013(5) -0.001(5)
C57 0.049(6) 0.088(6) 0.044(5) 0.008(5) 0.014(5) 0.000(5)
C66 0.052(6) 0.093(7) 0.048(6) 0.011(6) 0.008(5) 0.003(6)
C65 0.052(6) 0.093(7) 0.050(6) 0.009(6) 0.006(5) 0.006(6)
O27 0.072(9) 0.076(10) 0.061(9) -0.031(7) 0.027(6) 0.016(7)

loop_
_atom_type_symbol
_atom_type_description
_atom_type_scat_dispersion_real
_atom_type_scat_dispersion_imag
_atom_type_scat_source
C C 0.0181 0.0091 'International Tables Vol C Tables 4.2.6.8 and 6.1.1.4'
H H 0.0000 0.0000 'International Tables Vol C Tables 4.2.6.8 and 6.1.1.4'
La La -1.4094 9.0376 'International Tables Vol C Tables 4.2.6.8 and 6.1.1.4'
N N 0.0311 0.0180 'International Tables Vol C Tables 4.2.6.8 and 6.1.1.4'
O O 0.0492 0.0322 'International Tables Vol C Tables 4.2.6.8 and 6.1.1.4'

loop_
_exptl_crystal_face_index_h
_exptl_crystal_face_index_k
_exptl_crystal_face_index_l
_exptl_crystal_face_perp_dist
2 1 2 0.0196
-2 -1 -2 0.0338
1 -1 -2 0.0366
-1 1 2 0.0424
-8 -3 12 0.0346
-7 -1 -14 0.0270
3 10 -12 0.0370
5 -11 5 0.0190
0 1 21 0.0247

loop_
_geom_angle_atom_site_label_1
_geom_angle_atom_site_label_2
_geom_angle_atom_site_label_3
_geom_angle
_geom_angle_site_symmetry_1
_geom_angle_site_symmetry_3
_geom_angle_publ_flag
O15 La1 La4 154.39(18) 4_566 3_566 ?
O15 La1 O12 116.4(2) 4_566 4_566 ?
O15 La1 O11 91.4(3) 4_566 4_566 ?
O15 La1 O9 156.6(3) 4_566 3_566 ?
O15 La1 O7 68.9(3) 4_566 . ?
O15 La1 C54 101.8(3) 4_566 4_566 ?
O15 La1 C28 89.9(3) 4_566 . ?
O12 La1 La4 39.14(16) 4_566 3_566 ?
O12 La1 O7 140.7(3) 4_566 . ?
O12 La1 C54 25.8(3) 4_566 4_566 ?
O12 La1 C28 142.2(3) 4_566 . ?
O11 La1 La4 76.10(19) 4_566 3_566 ?
O11 La1 O12 50.1(2) 4_566 4_566 ?
O11 La1 O9 74.5(2) 4_566 3_566 ?
O11 La1 O7 160.2(3) 4_566 . ?
O11 La1 C54 24.7(3) 4_566 4_566 ?
O11 La1 C28 163.1(3) 4_566 . ?
O9 La1 La4 40.11(19) 3_566 3_566 ?
O9 La1 O12 68.7(2) 3_566 4_566 ?
O9 La1 O7 123.0(3) 3_566 . ?
O9 La1 C54 73.1(3) 3_566 4_566 ?
O9 La1 C28 98.4(3) 3_566 . ?
O25 La1 La4 114.2(2) . 3_566 ?
O25 La1 O15 81.4(3) . 4_566 ?
O25 La1 O12 116.7(3) . 4_566 ?
O25 La1 O11 70.9(3) . 4_566 ?
O25 La1 O9 76.4(3) . 3_566 ?
O25 La1 O7 102.5(3) . . ?
O25 La1 O8 74.3(3) . . ?
O25 La1 C54 94.7(3) . 4_566 ?
O25 La1 C28 92.6(4) . . ?
O6 La1 La4 43.5(2) 3_556 3_566 ?
O6 La1 O15 135.1(3) 3_556 4_566 ?
O6 La1 O12 70.2(3) 3_556 4_566 ?
O6 La1 O11 117.7(3) 3_556 4_566 ?
O6 La1 O9 68.2(3) 3_556 3_566 ?
O6 La1 O25 138.3(3) 3_556 . ?
O6 La1 O7 80.0(3) 3_556 . ?
O6 La1 O8 77.1(4) 3_556 . ?
O6 La1 C54 95.5(3) 3_556 4_566 ?
O6 La1 C28 72.0(4) 3_556 . ?
O7 La1 La4 122.9(2) . 3_566 ?
O7 La1 C54 158.7(3) . 4_566 ?
O7 La1 C28 25.2(3) . . ?
O8 La1 La4 100.6(3) . 3_566 ?
O8 La1 O15 103.3(3) . 4_566 ?
O8 La1 O12 139.7(3) . 4_566 ?
O8 La1 O11 139.5(3) . 4_566 ?
O8 La1 O9 77.8(3) . 3_566 ?
O8 La1 O7 49.0(3) . . ?
O8 La1 C54 150.6(3) . 4_566 ?
O8 La1 C28 24.9(3) . . ?
O1 La1 La4 90.6(2) . 3_566 ?
O1 La1 O15 68.8(3) . 4_566 ?
O1 La1 O12 69.7(3) . 4_566 ?
O1 La1 O11 97.8(3) . 4_566 ?
O1 La1 O9 130.7(3) . 3_566 ?
O1 La1 O25 148.0(3) . . ?
O1 La1 O6 73.7(3) . 3_556 ?
O1 La1 O7 77.9(3) . . ?
O1 La1 O8 122.7(3) . . ?
O1 La1 C54 80.8(3) . 4_566 ?
O1 La1 C28 98.4(4) . . ?
C54 La1 La4 58.5(2) 4_566 3_566 ?
C54 La1 C28 167.0(4) 4_566 . ?
C28 La1 La4 108.6(3) . 3_566 ?
La3 La2 La1 145.21(2) 3_666 . ?
O15 La2 La1 35.21(17) 4_566 . ?
O15 La2 La3 117.77(17) 4_566 3_666 ?
O15 La2 C87 25.9(3) 4_566 4_566 ?
O15 La2 O27 153.6(11) 4_566 . ?
O23 La2 La1 102.35(17) 2_546 . ?
O23 La2 La3 42.99(17) 2_546 3_666 ?
O23 La2 O15 78.0(2) 2_546 4_566 ?
O23 La2 C87 78.4(3) 2_546 4_566 ?
O23 La2 O27 128.3(11) 2_546 . ?
O16 La2 La1 80.85(19) 4_566 . ?
O16 La2 La3 90.48(19) 4_566 3_666 ?
O16 La2 O15 50.1(3) 4_566 4_566 ?
O16 La2 O23 75.8(3) 4_566 2_546 ?
O16 La2 O22 72.6(3) 4_566 1_545 ?
O16 La2 O2 78.9(3) 4_566 . ?
O16 La2 O7 117.4(3) 4_566 . ?
O16 La2 C87 24.5(3) 4_566 4_566 ?
O16 La2 O26 126.8(5) 4_566 . ?
O16 La2 O27 126.4(13) 4_566 . ?
O22 La2 La1 153.3(2) 1_545 . ?
O22 La2 La3 36.2(2) 1_545 3_666 ?
O22 La2 O15 119.4(3) 1_545 4_566 ?
O22 La2 O23 69.7(3) 1_545 2_546 ?
O22 La2 C87 96.4(3) 1_545 4_566 ?
O22 La2 O27 74.6(11) 1_545 . ?
O2 La2 La1 68.1(2) . . ?
O2 La2 La3 143.2(2) . 3_666 ?
O2 La2 O15 81.8(3) . 4_566 ?
O2 La2 O23 154.2(3) . 2_546 ?
O2 La2 O22 107.6(3) . 1_545 ?
O2 La2 C87 76.3(3) . 4_566 ?
O2 La2 O26 67.9(4) . . ?
O2 La2 O27 72.3(11) . . ?
O7 La2 La1 36.6(2) . . ?
O7 La2 La3 138.4(3) . 3_666 ?
O7 La2 O15 70.0(3) . 4_566 ?
O7 La2 O23 111.3(3) . 2_546 ?
O7 La2 O22 170.1(3) . 1_545 ?
O7 La2 O2 75.9(4) . . ?
O7 La2 C87 93.5(3) . 4_566 ?
O7 La2 O26 93.9(5) . . ?
O7 La2 O27 98.2(12) . . ?
C87 La2 La1 57.0(2) 4_566 . ?
C87 La2 La3 107.2(2) 4_566 3_666 ?
O14 La2 La1 115.1(4) . . ?
O14 La2 La3 59.4(4) . 3_666 ?
O14 La2 O15 129.2(4) . 4_566 ?
O14 La2 O23 72.3(4) . 2_546 ?
O14 La2 O16 146.8(4) . 4_566 ?
O14 La2 O22 87.4(4) . 1_545 ?
O14 La2 O2 133.5(4) . . ?
O14 La2 O7 83.6(5) . . ?
O14 La2 C87 147.1(4) . 4_566 ?
O14 La2 O26 72.5(5) . . ?
O14 La2 O27 69.9(12) . . ?
O26 La2 La1 119.8(4) . . ?
O26 La2 La3 92.4(4) . 3_666 ?
O26 La2 O15 148.6(4) . 4_566 ?
O26 La2 O23 133.4(4) . 2_546 ?
O26 La2 O22 79.3(4) . 1_545 ?
O26 La2 C87 140.4(5) . 4_566 ?
O27 La2 La1 125.1(11) . . ?
O12 La4 La1 41.42(17) 2 3_566 ?
O12 La4 O9 71.0(3) 2 . ?
O12 La4 O6 68.7(3) 2 1_565 ?
O12 La4 O5 117.2(3) 2 1_565 ?
O12 La4 O4 74.8(3) 2 4_665 ?
O12 La4 C20 77.1(3) 2 4_665 ?
O12 La4 C27 93.1(3) 2 1_565 ?
O9 La4 La1 40.70(17) . 3_566 ?
O9 La4 O6 65.5(3) . 1_565 ?
O9 La4 O5 77.5(3) . 1_565 ?
O9 La4 O4 122.8(3) . 4_665 ?
O9 La4 C20 101.4(4) . 4_665 ?
O9 La4 C27 75.8(3) . 1_565 ?
O6 La4 La1 39.36(19) 1_565 3_566 ?
O6 La4 O4 136.7(3) 1_565 4_665 ?
O6 La4 C20 145.7(3) 1_565 4_665 ?
O6 La4 C27 24.7(3) 1_565 1_565 ?
O20 La4 La1 102.1(3) . 3_566 ?
O20 La4 O12 88.5(3) . 2 ?
O20 La4 O9 140.0(3) . . ?
O20 La4 O6 75.2(3) . 1_565 ?
O20 La4 O5 82.4(3) . 1_565 ?
O20 La4 O18 87.2(4) . . ?
O20 La4 O4 81.5(4) . 4_665 ?
O20 La4 O3 132.6(4) . 4_665 ?
O20 La4 C20 107.1(5) . 4_665 ?
O20 La4 C27 71.3(4) . 1_565 ?
O5 La4 La1 80.3(2) 1_565 3_566 ?
O5 La4 O6 48.8(3) 1_565 1_565 ?
O5 La4 O4 159.6(4) 1_565 4_665 ?
O5 La4 C20 163.6(4) 1_565 4_665 ?
O5 La4 C27 25.7(3) 1_565 1_565 ?
O18 La4 La1 161.4(3) . 3_566 ?
O18 La4 O12 156.4(3) . 2 ?
O18 La4 O9 124.5(3) . . ?
O18 La4 O6 132.0(3) . 1_565 ?
O18 La4 O5 85.2(3) . 1_565 ?
O18 La4 O4 81.6(4) . 4_665 ?
O18 La4 O3 85.0(4) . 4_665 ?
O18 La4 C20 82.0(4) . 4_665 ?
O18 La4 C27 107.4(4) . 1_565 ?
O4 La4 La1 115.4(2) 4_665 3_566 ?
O4 La4 C20 25.6(4) 4_665 4_665 ?
O4 La4 C27 150.6(4) 4_665 1_565 ?
O3 La4 La1 99.7(3) 4_665 3_566 ?
O3 La4 O12 80.9(3) 4_665 2 ?
O3 La4 O9 78.9(4) 4_665 . ?
O3 La4 O6 138.8(4) 4_665 1_565 ?
O3 La4 O5 143.0(4) 4_665 1_565 ?
O3 La4 O4 51.1(4) 4_665 4_665 ?
O3 La4 C20 25.5(5) 4_665 4_665 ?
O3 La4 C27 154.6(4) 4_665 1_565 ?
C20 La4 La1 109.8(3) 4_665 3_566 ?
C20 La4 C27 170.2(4) 4_665 1_565 ?
C27 La4 La1 61.9(3) 1_565 3_566 ?
O24 La3 La2 74.41(18) 4_675 3_666 ?
O24 La3 O23 47.8(2) 4_675 4_675 ?
O24 La3 O21 110.3(3) 4_675 3_676 ?
O24 La3 C109 23.2(3) 4_675 4_675 ?
O24 La3 C116 92.4(4) 4_675 3_676 ?
O23 La3 La2 37.66(16) 4_675 3_666 ?
O23 La3 C109 24.6(3) 4_675 4_675 ?
O23 La3 C116 87.8(3) 4_675 3_676 ?
O19 La3 La2 134.9(2) . 3_666 ?
O19 La3 O24 147.8(3) . 4_675 ?
O19 La3 O23 163.2(3) . 4_675 ?
O19 La3 O22 118.6(3) . 3_676 ?
O19 La3 O28 78.1(3) . . ?
O19 La3 O21 72.1(3) . 3_676 ?
O19 La3 C109 169.3(3) . 4_675 ?
O19 La3 O13 75.8(5) . 3_666 ?
O19 La3 C116 95.9(4) . 3_676 ?
O22 La3 La2 34.9(2) 3_676 3_666 ?
O22 La3 O24 76.4(3) 3_676 4_675 ?
O22 La3 O23 64.1(2) 3_676 4_675 ?
O22 La3 O21 47.8(3) 3_676 3_676 ?
O22 La3 C109 69.7(3) 3_676 4_675 ?
O22 La3 C116 23.7(3) 3_676 3_676 ?
O28 La3 La2 124.3(3) . 3_666 ?
O28 La3 O24 72.3(3) . 4_675 ?
O28 La3 O23 118.6(3) . 4_675 ?
O28 La3 O22 93.9(4) . 3_676 ?
O28 La3 O21 73.7(4) . 3_676 ?
O28 La3 C109 95.0(3) . 4_675 ?
O28 La3 O13 141.5(5) . 3_666 ?
O28 La3 C116 82.1(4) . 3_676 ?
O21 La3 La2 77.9(2) 3_676 3_666 ?
O21 La3 O23 111.8(3) 3_676 4_675 ?
O21 La3 C109 114.2(3) 3_676 4_675 ?
O21 La3 C116 24.1(3) 3_676 3_676 ?
C109 La3 La2 55.8(2) 4_675 3_666 ?
O13 La3 La2 63.0(4) 3_666 3_666 ?
O13 La3 O24 136.2(4) 3_666 4_675 ?
O13 La3 O23 89.7(5) 3_666 4_675 ?
O13 La3 O22 74.7(4) 3_666 3_676 ?
O13 La3 O21 71.5(5) 3_666 3_676 ?
O13 La3 C109 114.0(5) 3_666 4_675 ?
O13 La3 C116 72.9(5) 3_666 3_676 ?
O17 La3 La2 93.9(2) . 3_666 ?
O17 La3 O24 102.4(4) . 4_675 ?
O17 La3 O23 77.2(3) . 4_675 ?
O17 La3 O19 90.1(4) . . ?
O17 La3 O22 128.2(3) . 3_676 ?
O17 La3 O28 136.0(4) . . ?
O17 La3 O21 142.3(5) . 3_676 ?
O17 La3 C109 89.2(4) . 4_675 ?
O17 La3 O13 72.1(5) . 3_666 ?
O17 La3 C116 141.8(4) . 3_676 ?
C116 La3 La2 56.2(3) 3_676 3_666 ?
C116 La3 C109 91.3(4) 3_676 4_675 ?
La1 O15 La2 107.3(3) 4_665 4_665 ?
C87 O15 La1 136.8(7) . 4_665 ?
C87 O15 La2 88.1(6) . 4_665 ?
C109 O24 La3 102.1(7) . 4_576 ?
La4 O12 La1 99.4(2) 2_545 4_665 ?
C54 O12 La1 92.8(6) . 4_665 ?
C54 O12 La4 128.7(7) . 2_545 ?
La2 O23 La3 99.3(3) 2_556 4_576 ?
C109 O23 La2 127.9(6) . 2_556 ?
C109 O23 La3 89.0(6) . 4_576 ?
C54 O11 La1 96.1(7) . 4_665 ?
C87 O16 La2 100.4(7) . 4_665 ?
La4 O9 La1 99.2(3) . 3_566 ?
C47 O9 La1 134.1(8) . 3_566 ?
C47 O9 La4 122.2(8) . . ?
La1 O25 H25A 109.3 . . ?
La1 O25 H25B 109.3 . . ?
H25A O25 H25B 104.5 . . ?
La1 O6 La4 97.2(3) 3_556 1_545 ?
C27 O6 La1 150.0(10) . 3_556 ?
C27 O6 La4 90.2(8) . 1_545 ?
C88 O19 La3 127.4(9) . . ?
La2 O22 La3 108.9(3) 1_565 3_676 ?
C116 O22 La2 136.0(10) . 1_565 ?
C116 O22 La3 100.6(8) . 3_676 ?
C1 O2 La2 132.9(9) . . ?
C88 O20 La4 146.0(9) . . ?
La2 O7 La1 110.3(4) . . ?
C28 O7 La1 90.8(8) . . ?
C28 O7 La2 150.9(10) . . ?
C28 O8 La1 97.2(8) . . ?
C27 O5 La4 94.1(8) . 1_545 ?
C117 O28 La3 130.7(12) . . ?
C1 O1 La1 136.0(11) . . ?
C80 O18 La4 131.5(9) . . ?
C20 O4 La4 88.2(10) . 4_566 ?
C37 C36 H36 119.6 . . ?
C37 C36 C35 120.7(10) . . ?
C35 C36 H36 119.6 . . ?
C49 C50 H50 119.5 . . ?
C51 C50 H50 119.5 . . ?
C51 C50 C49 121.0(10) . . ?
C19 C14 C10 119.3(11) . . ?
C15 C14 C10 122.6(11) . . ?
C15 C14 C19 117.9(11) . . ?
C103 C102 H102 119.7 . . ?
C103 C102 C101 120.5(10) . . ?
C101 C102 H102 119.7 . . ?
C102 C103 H103 119.4 . . ?
C104 C103 C102 121.3(11) . . ?
C104 C103 H103 119.4 . . ?
C20 O3 La4 100.4(9) . 4_566 ?
C100 C99 C98 120.6(10) . . ?
C100 C99 C101 121.0(10) . . ?
C98 C99 C101 118.4(10) . . ?
C50 C49 H49 120.2 . . ?
C48 C49 C50 119.7(10) . . ?
C48 C49 H49 120.2 . . ?
C36 C37 C48 122.7(10) . . ?
C36 C37 C38 117.9(10) . . ?
C38 C37 C48 119.4(10) . . ?
C99 C100 H100 120.1 . . ?
C99 C100 C95 119.8(11) . . ?
C95 C100 H100 120.1 . . ?
C49 C48 C37 121.0(9) . . ?
C49 C48 C53 119.6(10) . . ?
C53 C48 C37 119.2(10) . . ?
O15 C87 La2 66.0(6) . 4_665 ?
O15 C87 C84 120.5(10) . . ?
O16 C87 La2 55.1(6) . 4_665 ?
O16 C87 O15 119.9(10) . . ?
O16 C87 C84 119.5(10) . . ?
C84 C87 La2 165.2(8) . 4_665 ?
C37 C38 H38 119.2 . . ?
C39 C38 C37 121.6(10) . . ?
C39 C38 H38 119.2 . . ?
C99 C98 H98 119.5 . . ?
C97 C98 C99 120.9(10) . . ?
C97 C98 H98 119.5 . . ?
C103 C104 C109 120.9(10) . . ?
C103 C104 C105 117.5(12) . . ?
C103 C104 C108 118.2(12) . . ?
C105 C104 C109 121.5(12) . . ?
C108 C104 C109 120.5(12) . . ?
C9 C10 C14 117.6(10) . . ?
C9 C10 C11 119.2(10) . . ?
C11 C10 C14 123.1(11) . . ?
C46 C41 C39 122.9(10) . . ?
C42 C41 C39 123.2(10) . . ?
C42 C41 C46 113.9(11) . . ?
C100 C95 C96 119.5(10) . . ?
C100 C95 C92 121.9(10) . . ?
C96 C95 C92 118.3(10) . . ?
C36 C35 C32 121.4(11) . . ?
C40 C35 C36 119.9(10) . . ?
C40 C35 C32 118.6(10) . . ?
C116 O21 La3 90.5(8) . 3_676 ?
C85 C86 H86 119.7 . . ?
C81 C86 H86 119.7 . . ?
C81 C86 C85 120.5(12) . . ?
C35 C40 H40 119.9 . . ?
C39 C40 C35 120.2(10) . . ?
C39 C40 H40 119.9 . . ?
C50 C51 C54 121.7(10) . . ?
C50 C51 C52 118.0(10) . . ?
C52 C51 C54 120.4(10) . . ?
C102 C101 C99 121.0(10) . . ?
C106 C101 C102 117.0(13) . . ?
C106 C101 C99 122.0(13) . . ?
C107 C101 C102 117.7(12) . . ?
C107 C101 C99 120.9(13) . . ?
C85 C84 C87 122.2(10) . . ?
C85 C84 C83 119.3(10) . . ?
C83 C84 C87 118.5(10) . . ?
C86 C85 H85 119.8 . . ?
C84 C85 C86 120.4(11) . . ?
C84 C85 H85 119.8 . . ?
C38 C39 C41 120.5(10) . . ?
C38 C39 C40 119.7(10) . . ?
C40 C39 C41 119.9(10) . . ?
C9 C8 C5 118.3(11) . . ?
C9 C8 C13 117.1(12) . . ?
C13 C8 C5 124.2(11) . . ?
O24 C109 La3 54.7(6) . 4_576 ?
O24 C109 O23 120.9(10) . . ?
O24 C109 C104 121.5(10) . . ?
O23 C109 La3 66.4(6) . 4_576 ?
O23 C109 C104 117.6(9) . . ?
C104 C109 La3 172.4(8) . 4_576 ?
C115 C110 C97 119.5(11) . . ?
C115 C110 C111 120.6(12) . . ?
C111 C110 C97 119.8(12) . . ?
C6 C5 C8 121.7(11) . . ?
C6 C5 C4 115.8(12) . . ?
C4 C5 C8 122.4(11) . . ?
C10 C9 C8 122.4(11) . . ?
C10 C9 H9 118.8 . . ?
C8 C9 H9 118.8 . . ?
C67 O14 La2 132.3(12) . . ?
C86 C81 C72 121.0(12) . . ?
C86 C81 C82 119.8(12) . . ?
C82 C81 C72 119.1(11) . . ?
C72 C73 H73 119.5 . . ?
C72 C73 C68 120.9(13) . . ?
C68 C73 H73 119.5 . . ?
C95 C96 H96 119.8 . . ?
C97 C96 C95 120.3(10) . . ?
C97 C96 H96 119.8 . . ?
C14 C19 H19 120.0 . . ?
C18 C19 C14 120.1(12) . . ?
C18 C19 H19 120.0 . . ?
C98 C97 C110 122.9(11) . . ?
C98 C97 C96 118.8(11) . . ?
C96 C97 C110 118.1(10) . . ?
C10 C11 H11 120.3 . . ?
C10 C11 C12 119.3(11) . . ?
C12 C11 H11 120.3 . . ?
C101 C106 H106 118.8 . . ?
C105 C106 C101 122.4(18) . . ?
C105 C106 H106 118.8 . . ?
C104 C105 H105 120.1 . . ?
C106 C105 C104 119.8(18) . . ?
C106 C105 H105 120.1 . . ?
C31 C32 C35 120.6(10) . . ?
C31 C32 C33 117.0(11) . . ?
C33 C32 C35 122.4(11) . . ?
C91 C92 C95 121.9(11) . . ?
C91 C92 C93 118.3(11) . . ?
C93 C92 C95 119.5(11) . . ?
C19 C18 H18 119.5 . . ?
C19 C18 C17 121.1(12) . . ?
C17 C18 H18 119.5 . . ?
C73 C72 C81 120.4(12) . . ?
C73 C72 C71 120.3(11) . . ?
C71 C72 C81 119.0(11) . . ?
C43 C44 C47 119.1(11) . . ?
C43 C44 C45 120.0(11) . . ?
C45 C44 C47 120.9(12) . . ?
O12 C54 La1 61.4(6) . 4_665 ?
O12 C54 C51 119.0(10) . . ?
O11 C54 La1 59.2(6) . 4_665 ?
O11 C54 O12 119.0(10) . . ?
O11 C54 C51 122.0(11) . . ?
C51 C54 La1 165.5(8) . 4_665 ?
C14 C15 H15 118.6 . . ?
C14 C15 C16 122.8(13) . . ?
C16 C15 H15 118.6 . . ?
C67 O13 La3 122.9(14) . 3_666 ?
C8 C13 H13 118.6 . . ?
C12 C13 C8 122.8(11) . . ?
C12 C13 H13 118.6 . . ?
C51 C52 H52 119.9 . . ?
C53 C52 C51 120.3(11) . . ?
C53 C52 H52 119.9 . . ?
C48 C53 H53 119.5 . . ?
C52 C53 C48 121.1(11) . . ?
C52 C53 H53 119.5 . . ?
O19 C88 O20 125.7(14) . . ?
O19 C88 C89 119.8(13) . . ?
O20 C88 C89 114.3(12) . . ?
C90 C89 C88 121.4(12) . . ?
C90 C89 C94 117.8(13) . . ?
C94 C89 C88 120.7(12) . . ?
C70 C69 H69 119.2 . . ?
C68 C69 H69 119.2 . . ?
C68 C69 C70 121.7(11) . . ?
C110 C115 H115 120.0 . . ?
C110 C115 C114 120.1(13) . . ?
C114 C115 H115 120.0 . . ?
C72 C71 H71 119.8 . . ?
C72 C71 C70 120.4(12) . . ?
C70 C71 H71 119.8 . . ?
C92 C91 H91 119.0 . . ?
C92 C91 C90 122.0(13) . . ?
C90 C91 H91 119.0 . . ?
C11 C12 C21 117.3(12) . . ?
C13 C12 C11 119.0(11) . . ?
C13 C12 C21 123.6(11) . . ?
C23 C24 C27 120.3(12) . . ?
C23 C24 C25 120.0(12) . . ?
C25 C24 C27 119.4(13) . . ?
C5 C6 H6 119.7 . . ?
C7 C6 C5 120.6(11) . . ?
C7 C6 H6 119.7 . . ?
C80 O17 La3 167.8(13) . . ?
C69 C70 C74 120.5(10) . . ?
C71 C70 C69 118.5(11) . . ?
C71 C70 C74 120.8(11) . . ?
C2 C3 H3 119.6 . . ?
C4 C3 H3 119.6 . . ?
C4 C3 C2 120.9(12) . . ?
O9 C47 O10 123.9(11) . . ?
O9 C47 C44 118.4(12) . . ?
O10 C47 C44 117.8(11) . . ?
C24 C23 H23 119.8 . . ?
C24 C23 C22 120.5(13) . . ?
C22 C23 H23 119.8 . . ?
C114 C113 C116 121.3(14) . . ?
C114 C113 C112 117.6(13) . . ?
C112 C113 C116 121.2(12) . . ?
C6 C7 H7 118.7 . . ?
C2 C7 C6 122.7(11) . . ?
C2 C7 H7 118.7 . . ?
C84 C83 H83 119.9 . . ?
C82 C83 C84 120.1(11) . . ?
C82 C83 H83 119.9 . . ?
C76 C75 H75 120.3 . . ?
C76 C75 C74 119.4(13) . . ?
C74 C75 H75 120.3 . . ?
C81 C82 H82 120.2 . . ?
C83 C82 C81 119.6(13) . . ?
C83 C82 H82 120.2 . . ?
C32 C31 H31 119.7 . . ?
C32 C31 C30 120.6(11) . . ?
C30 C31 H31 119.7 . . ?
C44 C43 H43 119.6 . . ?
C44 C43 C42 120.7(11) . . ?
C42 C43 H43 119.6 . . ?
C75 C76 H76 119.0 . . ?
C75 C76 C77 122.0(13) . . ?
C77 C76 H76 119.0 . . ?
C92 C93 H93 120.5 . . ?
C94 C93 C92 119.1(13) . . ?
C94 C93 H93 120.5 . . ?
C75 C74 C70 119.4(12) . . ?
C79 C74 C70 122.0(12) . . ?
C79 C74 C75 118.5(13) . . ?
C26 C21 C12 121.2(11) . . ?
C22 C21 C12 122.4(13) . . ?
C22 C21 C26 116.2(12) . . ?
C41 C46 H46 118.6 . . ?
C45 C46 C41 122.8(11) . . ?
C45 C46 H46 118.6 . . ?
C3 C2 C1 119.1(11) . . ?
C7 C2 C3 117.8(12) . . ?
C7 C2 C1 123.0(11) . . ?
C5 C4 H4 118.9 . . ?
C3 C4 C5 122.2(12) . . ?
C3 C4 H4 118.9 . . ?
C29 C34 H34 120.0 . . ?
C29 C34 C33 120.0(12) . . ?
C33 C34 H34 120.0 . . ?
O7 C28 La1 64.0(7) . . ?
O7 C28 C29 121.5(12) . . ?
O8 C28 La1 57.9(7) . . ?
O8 C28 O7 117.8(12) . . ?
O8 C28 C29 120.5(12) . . ?
C29 C28 La1 154.5(11) . . ?
C34 C29 C28 120.0(12) . . ?
C30 C29 C34 120.5(12) . . ?
C30 C29 C28 119.3(12) . . ?
C74 C79 H79 119.5 . . ?
C78 C79 C74 121.1(13) . . ?
C78 C79 H79 119.5 . . ?
C31 C30 H30 119.8 . . ?
C29 C30 C31 120.5(12) . . ?
C29 C30 H30 119.8 . . ?
C73 C68 C58 121.6(14) . . ?
C73 C68 C64 118.6(17) . . ?
C69 C68 C73 118.1(12) . . ?
C69 C68 C58 120.2(12) . . ?
C69 C68 C64 123.3(15) . . ?
O4 C20 La4 66.2(8) . 4_566 ?
O4 C20 O3 120.2(12) . . ?
O4 C20 C17 123.4(16) . . ?
O3 C20 La4 54.1(6) . 4_566 ?
O3 C20 C17 116.4(14) . . ?
C17 C20 La4 170.4(13) . 4_566 ?
O6 C27 La4 65.1(7) . 1_545 ?
O6 C27 O5 119.3(11) . . ?
O6 C27 C24 120.0(13) . . ?
O5 C27 La4 60.3(6) . 1_545 ?
O5 C27 C24 120.1(13) . . ?
C24 C27 La4 147.8(9) . 1_545 ?
C79 C78 H78 119.2 . . ?
C79 C78 C77 121.6(12) . . ?
C77 C78 H78 119.2 . . ?
C115 C114 H114 119.0 . . ?
C113 C114 C115 122.0(14) . . ?
C113 C114 H114 119.0 . . ?
C18 C17 C20 120.7(13) . . ?
C16 C17 C18 119.4(11) . . ?
C16 C17 C20 119.9(14) . . ?
C21 C26 H26 119.2 . . ?
C25 C26 C21 121.5(13) . . ?
C25 C26 H26 119.2 . . ?
C15 C16 C17 118.5(13) . . ?
C15 C16 H16 120.8 . . ?
C17 C16 H16 120.8 . . ?
C41 C42 H42 118.4 . . ?
C43 C42 C41 123.2(12) . . ?
C43 C42 H42 118.4 . . ?
C44 C45 H45 120.4 . . ?
C46 C45 C44 119.2(12) . . ?
C46 C45 H45 120.4 . . ?
C110 C111 H111 120.8 . . ?
C110 C111 C112 118.4(14) . . ?
C112 C111 H111 120.8 . . ?
C32 C33 H33 119.4 . . ?
C34 C33 C32 121.3(12) . . ?
C34 C33 H33 119.4 . . ?
C76 C77 C80 119.6(13) . . ?
C78 C77 C76 117.3(13) . . ?
C78 C77 C80 123.1(13) . . ?
C60 C55 C62 120.0 . . ?
C60 C55 C67 114.6(14) . . ?
C62 C55 C67 124.8(14) . . ?
C55 C60 H60 120.0 . . ?
C55 C60 C59 120.0 . . ?
C59 C60 H60 120.0 . . ?
C60 C59 H59 120.0 . . ?
C58 C59 C60 120.0 . . ?
C58 C59 H59 120.0 . . ?
C59 C58 C68 121.0(13) . . ?
C63 C58 C68 118.9(13) . . ?
C63 C58 C59 120.0 . . ?
C58 C63 H63 120.0 . . ?
C62 C63 C58 120.0 . . ?
C62 C63 H63 120.0 . . ?
C55 C62 H62 120.0 . . ?
C63 C62 C55 120.0 . . ?
C63 C62 H62 120.0 . . ?
C24 C25 H25 120.8 . . ?
C26 C25 C24 118.4(14) . . ?
C26 C25 H25 120.8 . . ?
C89 C90 H90 119.4 . . ?
C91 C90 C89 121.2(13) . . ?
C91 C90 H90 119.4 . . ?
C89 C94 H94 119.4 . . ?
C93 C94 C89 121.2(13) . . ?
C93 C94 H94 119.4 . . ?
O2 C1 O1 126.0(13) . . ?
O2 C1 C2 117.1(12) . . ?
O1 C1 C2 116.7(12) . . ?
C23 C22 H22 118.4 . . ?
C21 C22 C23 123.1(15) . . ?
C21 C22 H22 118.4 . . ?
O22 C116 La3 55.6(7) . 3_676 ?
O22 C116 C113 118.1(12) . . ?
O21 C116 La3 65.4(7) . 3_676 ?
O21 C116 O22 120.7(12) . . ?
O21 C116 C113 120.7(13) . . ?
C113 C116 La3 173.6(9) . 3_676 ?
C113 C112 C111 120.7(13) . . ?
C113 C112 H112 119.7 . . ?
C111 C112 H112 119.7 . . ?
O14 C67 C55 110.3(17) . . ?
O14 C67 C61 115.8(17) . . ?
O13 C67 O14 123.9(15) . . ?
O13 C67 C55 124.2(16) . . ?
O13 C67 C61 120.1(17) . . ?
C117 N03T C119 129(2) . . ?
C117 N03T C118 116.8(18) . . ?
C119 N03T C118 113.4(19) . . ?
O18 C80 O17 123.8(13) . . ?
O18 C80 C77 119.7(12) . . ?
O17 C80 C77 116.5(13) . . ?
O28 C117 N03T 128(2) . . ?
O28 C117 H117 116.2 . . ?
N03T C117 H117 116.2 . . ?
N03T C119 H11A 109.5 . . ?
N03T C119 H11B 109.5 . . ?
N03T C119 H11C 109.5 . . ?
H11A C119 H11B 109.5 . . ?
H11A C119 H11C 109.5 . . ?
H11B C119 H11C 109.5 . . ?
N03T C118 H11D 109.5 . . ?
N03T C118 H11E 109.5 . . ?
N03T C118 H11F 109.5 . . ?
H11D C118 H11E 109.5 . . ?
H11D C118 H11F 109.5 . . ?
H11E C118 H11F 109.5 . . ?
O26 C120 H120 117.1 . . ?
O26 C120 N4 125.7 . . ?
N4 C120 H120 117.1 . . ?
C120 O26 La2 142.8(9) . . ?
C120 N4 C122 121.7 . . ?
C120 N4 C121 120.5 . . ?
C122 N4 C121 117.8 . . ?
N4 C122 H12A 109.5 . . ?
N4 C122 H12B 109.5 . . ?
N4 C122 H12C 109.5 . . ?
H12A C122 H12B 109.5 . . ?
H12A C122 H12C 109.5 . . ?
H12B C122 H12C 109.5 . . ?
N4 C121 H12D 109.5 . . ?
N4 C121 H12E 109.5 . . ?
N4 C121 H12F 109.5 . . ?
H12D C121 H12E 109.5 . . ?
H12D C121 H12F 109.5 . . ?
H12E C121 H12F 109.5 . . ?
C101 C107 H107 118.7 . . ?
C108 C107 C101 122.6(16) . . ?
C108 C107 H107 118.7 . . ?
C104 C108 H108 120.2 . . ?
C107 C108 C104 119.7(16) . . ?
C107 C108 H108 120.2 . . ?
C57 C64 C68 119(2) . . ?
C57 C64 C65 117(2) . . ?
C65 C64 C68 123(2) . . ?
C56 C61 C67 119.1(17) . . ?
C66 C61 C67 121.5(18) . . ?
C66 C61 C56 119.4(16) . . ?
C61 C56 H56 118.8 . . ?
C57 C56 C61 122.4(19) . . ?
C57 C56 H56 118.8 . . ?
C64 C57 H57 120.3 . . ?
C56 C57 C64 119(2) . . ?
C56 C57 H57 120.3 . . ?
C61 C66 H66 119.8 . . ?
C61 C66 C65 120.4(19) . . ?
C65 C66 H66 119.8 . . ?
C64 C65 H65 120.4 . . ?
C66 C65 C64 119(2) . . ?
C66 C65 H65 120.4 . . ?
La2 O27 H27A 129.5 . . ?
La2 O27 H27B 116.7 . . ?
H27A O27 H27B 104.4 . . ?

loop_
_geom_bond_atom_site_label_1
_geom_bond_atom_site_label_2
_geom_bond_distance
_geom_bond_site_symmetry_2
_geom_bond_publ_flag
La1 La4 3.9101(10) 3_566 ?
La1 O15 2.556(8) 4_566 ?
La1 O12 2.623(8) 4_566 ?
La1 O11 2.576(8) 4_566 ?
La1 O9 2.583(8) 3_566 ?
La1 O25 2.553(8) . ?
La1 O6 2.499(9) 3_556 ?
La1 O7 2.687(10) . ?
La1 O8 2.553(9) . ?
La1 O1 2.480(10) . ?
La1 C54 2.983(11) 4_566 ?
La1 C28 2.989(13) . ?
La2 La3 4.1125(10) 3_666 ?
La2 O15 2.697(8) 4_566 ?
La2 O23 2.546(8) 2_546 ?
La2 O16 2.460(8) 4_566 ?
La2 O22 2.490(9) 1_545 ?
La2 O2 2.474(9) . ?
La2 O7 2.467(10) . ?
La2 C87 2.950(11) 4_566 ?
La2 O14 2.359(10) . ?
La2 O26 2.481(11) . ?
La2 O27 2.92(4) . ?
La4 O12 2.502(7) 2 ?
La4 O9 2.552(9) . ?
La4 O6 2.711(9) 1_565 ?
La4 O20 2.289(10) . ?
La4 O5 2.602(9) 1_565 ?
La4 O18 2.385(9) . ?
La4 O4 2.721(13) 4_665 ?
La4 O3 2.448(9) 4_665 ?
La4 C20 2.973(14) 4_665 ?
La4 C27 2.989(13) 1_565 ?
La3 O24 2.589(8) 4_675 ?
La3 O23 2.842(8) 4_675 ?
La3 O19 2.439(9) . ?
La3 O22 2.566(9) 3_676 ?
La3 O28 2.478(9) . ?
La3 O21 2.778(10) 3_676 ?
La3 C109 3.102(11) 4_675 ?
La3 O13 2.510(12) 3_666 ?
La3 O17 2.351(10) . ?
La3 C116 3.056(13) 3_676 ?
O15 C87 1.290(14) . ?
O24 C109 1.249(14) . ?
O12 C54 1.300(14) . ?
O23 C109 1.293(14) . ?
O11 C54 1.255(14) . ?
O16 C87 1.244(14) . ?
O9 C47 1.247(16) . ?
O25 H25A 0.8712 . ?
O25 H25B 0.8715 . ?
O6 C27 1.248(17) . ?
O19 C88 1.237(16) . ?
O22 C116 1.252(16) . ?
O10 C47 1.313(17) . ?
O2 C1 1.245(16) . ?
O20 C88 1.308(17) . ?
O7 C28 1.272(17) . ?
O8 C28 1.268(16) . ?
O5 C27 1.298(17) . ?
O28 C117 1.13(2) . ?
O1 C1 1.266(16) . ?
O18 C80 1.261(17) . ?
O4 C20 1.29(2) . ?
C36 H36 0.9500 . ?
C36 C37 1.379(16) . ?
C36 C35 1.403(16) . ?
C50 H50 0.9500 . ?
C50 C49 1.406(15) . ?
C50 C51 1.393(15) . ?
C14 C10 1.475(14) . ?
C14 C19 1.422(17) . ?
C14 C15 1.371(17) . ?
C102 H102 0.9500 . ?
C102 C103 1.393(15) . ?
C102 C101 1.408(17) . ?
C103 H103 0.9500 . ?
C103 C104 1.391(16) . ?
O3 C20 1.30(2) . ?
C99 C100 1.381(15) . ?
C99 C98 1.406(16) . ?
C99 C101 1.507(16) . ?
C49 H49 0.9500 . ?
C49 C48 1.378(16) . ?
C37 C48 1.509(15) . ?
C37 C38 1.432(16) . ?
C100 H100 0.9500 . ?
C100 C95 1.400(16) . ?
C48 C53 1.401(15) . ?
C87 C84 1.472(15) . ?
C38 H38 0.9500 . ?
C38 C39 1.365(15) . ?
C98 H98 0.9500 . ?
C98 C97 1.378(15) . ?
C104 C109 1.479(15) . ?
C104 C105 1.418(19) . ?
C104 C108 1.420(18) . ?
C10 C9 1.390(17) . ?
C10 C11 1.419(16) . ?
C41 C39 1.494(16) . ?
C41 C46 1.438(17) . ?
C41 C42 1.414(15) . ?
C95 C96 1.413(18) . ?
C95 C92 1.487(15) . ?
C35 C40 1.395(17) . ?
C35 C32 1.490(15) . ?
O21 C116 1.250(17) . ?
C86 H86 0.9500 . ?
C86 C85 1.389(17) . ?
C86 C81 1.368(17) . ?
C40 H40 0.9500 . ?
C40 C39 1.388(16) . ?
C51 C54 1.459(15) . ?
C51 C52 1.423(16) . ?
C101 C106 1.39(2) . ?
C101 C107 1.389(18) . ?
C84 C85 1.389(16) . ?
C84 C83 1.398(17) . ?
C85 H85 0.9500 . ?
C8 C5 1.450(18) . ?
C8 C9 1.399(16) . ?
C8 C13 1.410(17) . ?
C110 C97 1.495(16) . ?
C110 C115 1.351(18) . ?
C110 C111 1.403(18) . ?
C5 C6 1.412(16) . ?
C5 C4 1.417(18) . ?
C9 H9 0.9500 . ?
O14 C67 1.27(2) . ?
C81 C72 1.494(16) . ?
C81 C82 1.412(17) . ?
C73 H73 0.9500 . ?
C73 C72 1.377(17) . ?
C73 C68 1.411(16) . ?
C96 H96 0.9500 . ?
C96 C97 1.414(16) . ?
C19 H19 0.9500 . ?
C19 C18 1.352(18) . ?
C11 H11 0.9500 . ?
C11 C12 1.426(16) . ?
C106 H106 0.9500 . ?
C106 C105 1.382(19) . ?
C105 H105 0.9500 . ?
C32 C31 1.391(17) . ?
C32 C33 1.411(18) . ?
C92 C91 1.363(18) . ?
C92 C93 1.436(18) . ?
C18 H18 0.9500 . ?
C18 C17 1.41(2) . ?
C72 C71 1.389(19) . ?
C44 C47 1.500(17) . ?
C44 C43 1.364(18) . ?
C44 C45 1.393(17) . ?
C15 H15 0.9500 . ?
C15 C16 1.387(16) . ?
O13 C67 1.19(2) . ?
C13 H13 0.9500 . ?
C13 C12 1.376(19) . ?
C52 H52 0.9500 . ?
C52 C53 1.367(17) . ?
C53 H53 0.9500 . ?
C88 C89 1.501(19) . ?
C89 C90 1.384(19) . ?
C89 C94 1.410(19) . ?
C69 H69 0.9500 . ?
C69 C70 1.407(16) . ?
C69 C68 1.388(19) . ?
C115 H115 0.9500 . ?
C115 C114 1.40(2) . ?
C71 H71 0.9500 . ?
C71 C70 1.398(16) . ?
C91 H91 0.9500 . ?
C91 C90 1.371(19) . ?
C12 C21 1.489(17) . ?
C24 C23 1.346(19) . ?
C24 C27 1.479(16) . ?
C24 C25 1.417(19) . ?
C6 H6 0.9500 . ?
C6 C7 1.363(18) . ?
O17 C80 1.272(17) . ?
C70 C74 1.513(18) . ?
C3 H3 0.9500 . ?
C3 C2 1.404(17) . ?
C3 C4 1.340(19) . ?
C23 H23 0.9500 . ?
C23 C22 1.383(18) . ?
C113 C114 1.37(2) . ?
C113 C116 1.470(19) . ?
C113 C112 1.41(2) . ?
C7 H7 0.9500 . ?
C7 C2 1.357(18) . ?
C83 H83 0.9500 . ?
C83 C82 1.387(17) . ?
C75 H75 0.9500 . ?
C75 C76 1.369(19) . ?
C75 C74 1.404(18) . ?
C82 H82 0.9500 . ?
C31 H31 0.9500 . ?
C31 C30 1.422(15) . ?
C43 H43 0.9500 . ?
C43 C42 1.375(18) . ?
C76 H76 0.9500 . ?
C76 C77 1.409(19) . ?
C93 H93 0.9500 . ?
C93 C94 1.381(17) . ?
C74 C79 1.401(18) . ?
C21 C26 1.424(19) . ?
C21 C22 1.365(19) . ?
C46 H46 0.9500 . ?
C46 C45 1.386(18) . ?
C2 C1 1.511(19) . ?
C4 H4 0.9500 . ?
C34 H34 0.9500 . ?
C34 C29 1.381(19) . ?
C34 C33 1.391(18) . ?
C28 C29 1.477(18) . ?
C29 C30 1.342(18) . ?
C79 H79 0.9500 . ?
C79 C78 1.36(2) . ?
C30 H30 0.9500 . ?
C68 C58 1.504(16) . ?
C68 C64 1.46(3) . ?
C20 C17 1.457(17) . ?
C78 H78 0.9500 . ?
C78 C77 1.387(19) . ?
C114 H114 0.9500 . ?
C17 C16 1.39(2) . ?
C26 H26 0.9500 . ?
C26 C25 1.393(18) . ?
C16 H16 0.9500 . ?
C42 H42 0.9500 . ?
C45 H45 0.9500 . ?
C111 H111 0.9500 . ?
C111 C112 1.42(2) . ?
C33 H33 0.9500 . ?
C77 C80 1.490(19) . ?
C55 C60 1.3900 . ?
C55 C62 1.3900 . ?
C55 C67 1.533(18) . ?
C60 H60 0.9500 . ?
C60 C59 1.3900 . ?
C59 H59 0.9500 . ?
C59 C58 1.3900 . ?
C58 C63 1.3900 . ?
C63 H63 0.9500 . ?
C63 C62 1.3900 . ?
C62 H62 0.9500 . ?
C25 H25 0.9500 . ?
C90 H90 0.9500 . ?
C94 H94 0.9500 . ?
C22 H22 0.9500 . ?
C112 H112 0.9500 . ?
C67 C61 1.53(2) . ?
N03T C117 1.40(3) . ?
N03T C119 1.46(2) . ?
N03T C118 1.57(3) . ?
C117 H117 0.9500 . ?
C119 H11A 0.9800 . ?
C119 H11B 0.9800 . ?
C119 H11C 0.9800 . ?
C118 H11D 0.9800 . ?
C118 H11E 0.9800 . ?
C118 H11F 0.9800 . ?
C120 H120 0.9500 . ?
C120 O26 1.2251 . ?
C120 N4 1.3650 . ?
N4 C122 1.4520 . ?
N4 C121 1.4555 . ?
C122 H12A 0.9800 . ?
C122 H12B 0.9800 . ?
C122 H12C 0.9800 . ?
C121 H12D 0.9800 . ?
C121 H12E 0.9800 . ?
C121 H12F 0.9800 . ?
C107 H107 0.9500 . ?
C107 C108 1.380(18) . ?
C108 H108 0.9500 . ?
C64 C57 1.42(3) . ?
C64 C65 1.46(4) . ?
C61 C56 1.396(17) . ?
C61 C66 1.382(17) . ?
C56 H56 0.9500 . ?
C56 C57 1.379(17) . ?
C57 H57 0.9500 . ?
C66 H66 0.9500 . ?
C66 C65 1.394(17) . ?
C65 H65 0.9500 . ?
O27 H27A 0.8709 . ?
O27 H27B 0.8709 . ?

loop_
_geom_torsion_atom_site_label_1
_geom_torsion_atom_site_label_2
_geom_torsion_atom_site_label_3
_geom_torsion_atom_site_label_4
_geom_torsion
_geom_torsion_site_symmetry_1
_geom_torsion_site_symmetry_2
_geom_torsion_site_symmetry_3
_geom_torsion_site_symmetry_4
_geom_torsion_publ_flag
La1 O15 C87 La2 -113.5(9) 4_665 . . 4_665 ?
La1 O15 C87 O16 -125.4(10) 4_665 . . . ?
La1 O15 C87 C84 51.5(16) 4_665 . . . ?
La1 O12 C54 O11 -14.3(10) 4_665 . . . ?
La1 O12 C54 C51 163.4(9) 4_665 . . . ?
La1 O11 C54 O12 14.6(11) 4_665 . . . ?
La1 O11 C54 C51 -163.0(9) 4_665 . . . ?
La1 O9 C47 O10 13(2) 3_566 . . . ?
La1 O9 C47 C44 -166.2(8) 3_566 . . . ?
La1 O6 C27 La4 104.9(16) 3_556 . . 1_545 ?
La1 O6 C27 O5 78(2) 3_556 . . . ?
La1 O6 C27 C24 -111.1(17) 3_556 . . . ?
La1 O7 C28 O8 22.5(14) . . . . ?
La1 O7 C28 C29 -151.5(13) . . . . ?
La1 O8 C28 O7 -23.9(15) . . . . ?
La1 O8 C28 C29 150.1(12) . . . . ?
La1 O1 C1 O2 53(2) . . . . ?
La1 O1 C1 C2 -131.9(12) . . . . ?
La1 C28 C29 C34 -87(2) . . . . ?
La1 C28 C29 C30 89(2) . . . . ?
La2 O15 C87 O16 -11.8(11) 4_665 . . . ?
La2 O15 C87 C84 165.1(10) 4_665 . . . ?
La2 O23 C109 La3 101.1(7) 2_556 . . 4_576 ?
La2 O23 C109 O24 96.3(11) 2_556 . . . ?
La2 O23 C109 C104 -86.1(11) 2_556 . . . ?
La2 O16 C87 O15 13.2(12) 4_665 . . . ?
La2 O16 C87 C84 -163.7(9) 4_665 . . . ?
La2 O22 C116 La3 132.0(13) 1_565 . . 3_676 ?
La2 O22 C116 O21 125.0(14) 1_565 . . . ?
La2 O22 C116 C113 -47(2) 1_565 . . . ?
La2 O2 C1 O1 -11(3) . . . . ?
La2 O2 C1 C2 174.7(9) . . . . ?
La2 O7 C28 La1 -138(2) . . . . ?
La2 O7 C28 O8 -115.1(18) . . . . ?
La2 O7 C28 C29 71(3) . . . . ?
La2 C87 C84 C85 136(3) 4_665 . . . ?
La2 C87 C84 C83 -44(4) 4_665 . . . ?
La2 O14 C67 O13 -41(3) . . . . ?
La2 O14 C67 C55 152.7(17) . . . . ?
La2 O14 C67 C61 145.1(19) . . . . ?
La4 O12 C54 La1 104.4(7) 2_545 . . 4_665 ?
La4 O12 C54 O11 90.2(11) 2_545 . . . ?
La4 O12 C54 C51 -92.2(11) 2_545 . . . ?
La4 O9 C47 O10 -137.4(11) . . . . ?
La4 O9 C47 C44 43.0(15) . . . . ?
La4 O6 C27 O5 -27.4(13) 1_545 . . . ?
La4 O6 C27 C24 144.0(12) 1_545 . . . ?
La4 O20 C88 O19 74(2) . . . . ?
La4 O20 C88 C89 -111.0(16) . . . . ?
La4 O5 C27 O6 28.7(14) 1_545 . . . ?
La4 O5 C27 C24 -142.7(11) 1_545 . . . ?
La4 O18 C80 O17 26(2) . . . . ?
La4 O18 C80 C77 -153.1(10) . . . . ?
La4 O4 C20 O3 -2.3(14) 4_566 . . . ?
La4 O4 C20 C17 178.3(12) 4_566 . . . ?
La4 O3 C20 O4 2.6(15) 4_566 . . . ?
La4 O3 C20 C17 -178.0(10) 4_566 . . . ?
La3 O24 C109 O23 5.4(11) 4_576 . . . ?
La3 O24 C109 C104 -172.1(8) 4_576 . . . ?
La3 O23 C109 O24 -4.8(10) 4_576 . . . ?
La3 O23 C109 C104 172.8(9) 4_576 . . . ?
La3 O19 C88 O20 -73.4(18) . . . . ?
La3 O19 C88 C89 112.3(12) . . . . ?
La3 O22 C116 O21 -7.0(18) 3_676 . . . ?
La3 O22 C116 C113 -178.5(13) 3_676 . . . ?
La3 O28 C117 N03T 155.8(15) . . . . ?
La3 O21 C116 O22 6.4(16) 3_676 . . . ?
La3 O21 C116 C113 177.6(14) 3_676 . . . ?
La3 O13 C67 O14 -35(2) 3_666 . . . ?
La3 O13 C67 C55 129(2) 3_666 . . . ?
La3 O13 C67 C61 138.0(19) 3_666 . . . ?
La3 O17 C80 O18 40(6) . . . . ?
La3 O17 C80 C77 -141(4) . . . . ?
O15 C87 C84 C85 23.7(17) . . . . ?
O15 C87 C84 C83 -157.0(12) . . . . ?
O16 C87 C84 C85 -159.4(11) . . . . ?
O16 C87 C84 C83 19.9(17) . . . . ?
O19 C88 C89 C90 -155.6(14) . . . . ?
O19 C88 C89 C94 20(2) . . . . ?
O20 C88 C89 C90 29.4(19) . . . . ?
O20 C88 C89 C94 -154.6(13) . . . . ?
O7 C28 C29 C34 8(2) . . . . ?
O7 C28 C29 C30 -175.6(15) . . . . ?
O8 C28 C29 C34 -165.7(14) . . . . ?
O8 C28 C29 C30 11(2) . . . . ?
O4 C20 C17 C18 9(2) . . . . ?
O4 C20 C17 C16 -170.6(14) . . . . ?
C36 C37 C48 C49 37.7(17) . . . . ?
C36 C37 C48 C53 -148.3(12) . . . . ?
C36 C37 C38 C39 0.8(17) . . . . ?
C36 C35 C40 C39 -0.4(17) . . . . ?
C36 C35 C32 C31 133.0(13) . . . . ?
C36 C35 C32 C33 -48.8(17) . . . . ?
C50 C49 C48 C37 172.8(10) . . . . ?
C50 C49 C48 C53 -1.2(17) . . . . ?
C50 C51 C54 La1 -120(3) . . . 4_665 ?
C50 C51 C54 O12 152.3(11) . . . . ?
C50 C51 C54 O11 -30.2(17) . . . . ?
C50 C51 C52 C53 -2.7(19) . . . . ?
C14 C10 C9 C8 175.9(11) . . . . ?
C14 C10 C11 C12 -177.6(11) . . . . ?
C14 C19 C18 C17 2.2(19) . . . . ?
C14 C15 C16 C17 0(2) . . . . ?
C102 C103 C104 C109 -172.4(11) . . . . ?
C102 C103 C104 C105 10(3) . . . . ?
C102 C103 C104 C108 0(3) . . . . ?
C102 C101 C106 C105 11(5) . . . . ?
C102 C101 C107 C108 1(4) . . . . ?
C103 C102 C101 C99 172.2(11) . . . . ?
C103 C102 C101 C106 -9(3) . . . . ?
C103 C102 C101 C107 0(3) . . . . ?
C103 C104 C109 O24 -31.0(17) . . . . ?
C103 C104 C109 O23 151.4(11) . . . . ?
C103 C104 C105 C106 -8(5) . . . . ?
C103 C104 C108 C107 1(4) . . . . ?
O3 C20 C17 C18 -170.7(13) . . . . ?
O3 C20 C17 C16 10(2) . . . . ?
C99 C100 C95 C96 0.0(18) . . . . ?
C99 C100 C95 C92 -173.9(11) . . . . ?
C99 C98 C97 C110 175.3(10) . . . . ?
C99 C98 C97 C96 -0.7(17) . . . . ?
C99 C101 C106 C105 -170(3) . . . . ?
C99 C101 C107 C108 -171(2) . . . . ?
C49 C50 C51 C54 -173.7(11) . . . . ?
C49 C50 C51 C52 7.0(17) . . . . ?
C49 C48 C53 C52 5.6(19) . . . . ?
C37 C36 C35 C40 -1.1(17) . . . . ?
C37 C36 C35 C32 -178.7(11) . . . . ?
C37 C48 C53 C52 -168.5(12) . . . . ?
C37 C38 C39 C41 177.1(10) . . . . ?
C37 C38 C39 C40 -2.4(17) . . . . ?
C100 C99 C98 C97 1.8(17) . . . . ?
C100 C99 C101 C102 34.7(16) . . . . ?
C100 C99 C101 C106 -144(3) . . . . ?
C100 C99 C101 C107 -153(3) . . . . ?
C100 C95 C96 C97 1.0(18) . . . . ?
C100 C95 C92 C91 -47.0(18) . . . . ?
C100 C95 C92 C93 138.8(13) . . . . ?
C48 C37 C38 C39 -177.9(10) . . . . ?
C87 C84 C85 C86 -177.0(11) . . . . ?
C87 C84 C83 C82 175.9(13) . . . . ?
C38 C37 C48 C49 -143.6(11) . . . . ?
C38 C37 C48 C53 30.4(16) . . . . ?
C98 C99 C100 C95 -1.4(17) . . . . ?
C98 C99 C101 C102 -145.6(11) . . . . ?
C98 C99 C101 C106 36(3) . . . . ?
C98 C99 C101 C107 26(3) . . . . ?
C10 C14 C19 C18 169.4(11) . . . . ?
C10 C14 C15 C16 -170.3(13) . . . . ?
C10 C11 C12 C13 -0.9(18) . . . . ?
C10 C11 C12 C21 -179.2(11) . . . . ?
C41 C46 C45 C44 0(2) . . . . ?
C95 C96 C97 C98 -0.7(17) . . . . ?
C95 C96 C97 C110 -176.8(11) . . . . ?
C95 C92 C91 C90 -178.1(12) . . . . ?
C95 C92 C93 C94 173.3(13) . . . . ?
C35 C36 C37 C48 179.6(11) . . . . ?
C35 C36 C37 C38 0.9(16) . . . . ?
C35 C40 C39 C38 2.1(17) . . . . ?
C35 C40 C39 C41 -177.4(10) . . . . ?
C35 C32 C31 C30 174.2(12) . . . . ?
C35 C32 C33 C34 -174.7(12) . . . . ?
C86 C81 C72 C73 42.6(19) . . . . ?
C86 C81 C72 C71 -131.9(14) . . . . ?
C86 C81 C82 C83 2(2) . . . . ?
C40 C35 C32 C31 -44.6(17) . . . . ?
C40 C35 C32 C33 133.6(13) . . . . ?
C51 C50 C49 C48 -5.2(17) . . . . ?
C51 C52 C53 C48 -4(2) . . . . ?
C101 C102 C103 C104 -0.9(18) . . . . ?
C101 C99 C100 C95 178.4(11) . . . . ?
C101 C99 C98 C97 -178.0(10) . . . . ?
C101 C106 C105 C104 -3(5) . . . . ?
C101 C107 C108 C104 -2(5) . . . . ?
C84 C83 C82 C81 2(2) . . . . ?
C85 C86 C81 C72 174.0(12) . . . . ?
C85 C86 C81 C82 -3(2) . . . . ?
C85 C84 C83 C82 -5(2) . . . . ?
C39 C41 C46 C45 -176.5(12) . . . . ?
C39 C41 C42 C43 177.0(12) . . . . ?
C8 C5 C6 C7 -172.1(12) . . . . ?
C8 C5 C4 C3 172.4(12) . . . . ?
C8 C13 C12 C11 2.8(19) . . . . ?
C8 C13 C12 C21 -179.0(11) . . . . ?
C109 C104 C105 C106 174(3) . . . . ?
C109 C104 C108 C107 174(2) . . . . ?
C110 C115 C114 C113 -1(2) . . . . ?
C110 C111 C112 C113 -2(2) . . . . ?
C5 C8 C9 C10 -169.3(11) . . . . ?
C5 C8 C13 C12 168.7(12) . . . . ?
C5 C6 C7 C2 -1(2) . . . . ?
C9 C10 C11 C12 0.8(18) . . . . ?
C9 C8 C5 C6 142.7(12) . . . . ?
C9 C8 C5 C4 -32.4(17) . . . . ?
C9 C8 C13 C12 -4.4(18) . . . . ?
O14 C67 C61 C56 18(4) . . . . ?
O14 C67 C61 C66 -160(3) . . . . ?
C81 C86 C85 C84 0.2(19) . . . . ?
C81 C72 C71 C70 174.6(12) . . . . ?
C73 C72 C71 C70 0(2) . . . . ?
C73 C68 C58 C59 -1(3) . . . . ?
C73 C68 C58 C63 -178.8(19) . . . . ?
C73 C68 C64 C57 168(2) . . . . ?
C73 C68 C64 C65 -27(5) . . . . ?
C96 C95 C92 C91 139.0(13) . . . . ?
C96 C95 C92 C93 -35.2(17) . . . . ?
C19 C14 C10 C9 -129.7(12) . . . . ?
C19 C14 C10 C11 48.8(16) . . . . ?
C19 C14 C15 C16 5(2) . . . . ?
C19 C18 C17 C20 -176.4(12) . . . . ?
C19 C18 C17 C16 3(2) . . . . ?
C97 C110 C115 C114 -169.3(12) . . . . ?
C97 C110 C111 C112 170.7(12) . . . . ?
C11 C10 C9 C8 -2.6(18) . . . . ?
C11 C12 C21 C26 -52.9(16) . . . . ?
C11 C12 C21 C22 132.0(14) . . . . ?
C105 C104 C109 O24 147(3) . . . . ?
C105 C104 C109 O23 -31(3) . . . . ?
C32 C35 C40 C39 177.3(10) . . . . ?
C32 C31 C30 C29 2(2) . . . . ?
C92 C95 C96 C97 175.2(11) . . . . ?
C92 C91 C90 C89 5(2) . . . . ?
C92 C93 C94 C89 5(2) . . . . ?
C18 C17 C16 C15 -4(2) . . . . ?
C72 C81 C82 C83 -175.2(13) . . . . ?
C72 C73 C68 C69 -2(2) . . . . ?
C72 C73 C68 C58 -179(2) . . . . ?
C72 C73 C68 C64 179(2) . . . . ?
C72 C71 C70 C69 0.5(19) . . . . ?
C72 C71 C70 C74 -174.3(12) . . . . ?
C44 C43 C42 C41 -1(2) . . . . ?
C54 C51 C52 C53 178.0(12) . . . . ?
C15 C14 C10 C9 45.7(17) . . . . ?
C15 C14 C10 C11 -135.9(13) . . . . ?
C15 C14 C19 C18 -6.2(18) . . . . ?
O13 C67 C61 C56 -156(3) . . . . ?
O13 C67 C61 C66 26(4) . . . . ?
C13 C8 C5 C6 -30.3(18) . . . . ?
C13 C8 C5 C4 154.6(12) . . . . ?
C13 C8 C9 C10 4.3(18) . . . . ?
C13 C12 C21 C26 129.0(14) . . . . ?
C13 C12 C21 C22 -46.2(19) . . . . ?
C52 C51 C54 La1 59(4) . . . 4_665 ?
C52 C51 C54 O12 -28.5(16) . . . . ?
C52 C51 C54 O11 149.1(12) . . . . ?
C88 C89 C90 C91 175.8(13) . . . . ?
C88 C89 C94 C93 179.3(13) . . . . ?
C69 C70 C74 C75 -28.4(18) . . . . ?
C69 C70 C74 C79 151.9(13) . . . . ?
C69 C68 C58 C59 -178.1(19) . . . . ?
C69 C68 C58 C63 4(3) . . . . ?
C69 C68 C64 C57 -11(4) . . . . ?
C69 C68 C64 C65 154(3) . . . . ?
C115 C110 C97 C98 -33.0(17) . . . . ?
C115 C110 C97 C96 143.0(12) . . . . ?
C115 C110 C111 C112 -5(2) . . . . ?
C71 C70 C74 C75 146.3(13) . . . . ?
C71 C70 C74 C79 -33.5(18) . . . . ?
C91 C92 C93 C94 -1(2) . . . . ?
C12 C21 C26 C25 -172.4(12) . . . . ?
C12 C21 C22 C23 177.0(14) . . . . ?
C24 C23 C22 C21 -4(3) . . . . ?
C6 C5 C4 C3 -3.0(19) . . . . ?
C6 C7 C2 C3 -1(2) . . . . ?
C6 C7 C2 C1 -177.9(13) . . . . ?
C70 C69 C68 C73 3(2) . . . . ?
C70 C69 C68 C58 180(2) . . . . ?
C70 C69 C68 C64 -178(2) . . . . ?
C70 C74 C79 C78 178.5(12) . . . . ?
C3 C2 C1 O2 -178.9(13) . . . . ?
C3 C2 C1 O1 6(2) . . . . ?
C47 C44 C43 C42 -177.5(12) . . . . ?
C47 C44 C45 C46 178.0(12) . . . . ?
C23 C24 C27 La4 57(2) . . . 1_545 ?
C23 C24 C27 O6 -33(2) . . . . ?
C23 C24 C27 O5 138.6(14) . . . . ?
C23 C24 C25 C26 2(2) . . . . ?
C7 C2 C1 O2 -2(2) . . . . ?
C7 C2 C1 O1 -177.6(13) . . . . ?
C83 C84 C85 C86 3.7(18) . . . . ?
C75 C76 C77 C78 3(2) . . . . ?
C75 C76 C77 C80 -177.4(14) . . . . ?
C75 C74 C79 C78 -1.2(19) . . . . ?
C82 C81 C72 C73 -140.4(14) . . . . ?
C82 C81 C72 C71 45.1(19) . . . . ?
C31 C32 C33 C34 4(2) . . . . ?
C43 C44 C47 O9 27.9(18) . . . . ?
C43 C44 C47 O10 -151.7(12) . . . . ?
C43 C44 C45 C46 -1(2) . . . . ?
C76 C75 C74 C70 -178.9(12) . . . . ?
C76 C75 C74 C79 1(2) . . . . ?
C76 C77 C80 O18 -13(2) . . . . ?
C76 C77 C80 O17 167.8(15) . . . . ?
C93 C92 C91 C90 -4(2) . . . . ?
C74 C75 C76 C77 -2(2) . . . . ?
C74 C79 C78 C77 3(2) . . . . ?
C21 C26 C25 C24 -5(2) . . . . ?
C46 C41 C39 C38 26.0(17) . . . . ?
C46 C41 C39 C40 -154.5(11) . . . . ?
C46 C41 C42 C43 -0.4(18) . . . . ?
C2 C3 C4 C5 0(2) . . . . ?
C4 C5 C6 C7 3.3(18) . . . . ?
C4 C3 C2 C7 2(2) . . . . ?
C4 C3 C2 C1 178.4(13) . . . . ?
C34 C29 C30 C31 0(2) . . . . ?
C28 C29 C30 C31 -176.2(13) . . . . ?
C29 C34 C33 C32 -1(2) . . . . ?
C79 C78 C77 C76 -4(2) . . . . ?
C79 C78 C77 C80 177.0(13) . . . . ?
C68 C73 C72 C81 -173.7(12) . . . . ?
C68 C73 C72 C71 1(2) . . . . ?
C68 C69 C70 C71 -2(2) . . . . ?
C68 C69 C70 C74 172.8(12) . . . . ?
C68 C58 C63 C62 178(3) . . . . ?
C68 C64 C57 C56 176(3) . . . . ?
C68 C64 C65 C66 177(3) . . . . ?
C20 C17 C16 C15 175.3(13) . . . . ?
C27 C24 C23 C22 -171.1(14) . . . . ?
C27 C24 C25 C26 175.7(13) . . . . ?
C78 C77 C80 O18 166.2(14) . . . . ?
C78 C77 C80 O17 -13(2) . . . . ?
C114 C113 C116 O22 -26(2) . . . . ?
C114 C113 C116 O21 162.6(16) . . . . ?
C114 C113 C112 C111 7(2) . . . . ?
C26 C21 C22 C23 2(2) . . . . ?
C42 C41 C39 C38 -151.2(12) . . . . ?
C42 C41 C39 C40 28.3(17) . . . . ?
C42 C41 C46 C45 0.9(18) . . . . ?
C45 C44 C47 O9 -151.2(12) . . . . ?
C45 C44 C47 O10 29.2(18) . . . . ?
C45 C44 C43 C42 2(2) . . . . ?
C111 C110 C97 C98 150.8(12) . . . . ?
C111 C110 C97 C96 -33.2(16) . . . . ?
C111 C110 C115 C114 7(2) . . . . ?
C33 C32 C31 C30 -4(2) . . . . ?
C33 C34 C29 C28 175.6(13) . . . . ?
C33 C34 C29 C30 -1(2) . . . . ?
C55 C60 C59 C58 0.0 . . . . ?
C60 C55 C62 C63 0.0 . . . . ?
C60 C55 C67 O14 -177.8(19) . . . . ?
C60 C55 C67 O13 16(3) . . . . ?
C60 C59 C58 C68 -178(3) . . . . ?
C60 C59 C58 C63 0.0 . . . . ?
C59 C58 C63 C62 0.0 . . . . ?
C58 C63 C62 C55 0.0 . . . . ?
C62 C55 C60 C59 0.0 . . . . ?
C62 C55 C67 O14 -7(3) . . . . ?
C62 C55 C67 O13 -173(2) . . . . ?
C25 C24 C23 C22 2(2) . . . . ?
C25 C24 C27 La4 -116.0(18) . . . 1_545 ?
C25 C24 C27 O6 153.8(13) . . . . ?
C25 C24 C27 O5 -34.9(19) . . . . ?
C90 C89 C94 C93 -5(2) . . . . ?
C94 C89 C90 C91 0(2) . . . . ?
C22 C21 C26 C25 3(2) . . . . ?
C116 C113 C114 C115 172.2(14) . . . . ?
C116 C113 C112 C111 -170.9(14) . . . . ?
C112 C113 C114 C115 -6(2) . . . . ?
C112 C113 C116 O22 152.2(15) . . . . ?
C112 C113 C116 O21 -19(2) . . . . ?
C67 C55 C60 C59 171(3) . . . . ?
C67 C55 C62 C63 -171(3) . . . . ?
C67 C61 C56 C57 179(3) . . . . ?
C67 C61 C66 C65 174(3) . . . . ?
C119 N03T C117 O28 -180(2) . . . . ?
C118 N03T C117 O28 -8(3) . . . . ?
O26 C120 N4 C122 180.0 . . . . ?
O26 C120 N4 C121 0.1 . . . . ?
N4 C120 O26 La2 164.2(17) . . . . ?
C108 C104 C109 O24 156(2) . . . . ?
C108 C104 C109 O23 -21(3) . . . . ?
C61 C56 C57 C64 0(4) . . . . ?
C61 C66 C65 C64 14(5) . . . . ?
C56 C61 C66 C65 -4(5) . . . . ?
C57 C64 C65 C66 -17(5) . . . . ?
C66 C61 C56 C57 -3(4) . . . . ?
C65 C64 C57 C56 10(4) . . . . ?

loop_
_exptl_oxdiff_crystal_face_indexfrac_h
_exptl_oxdiff_crystal_face_indexfrac_k
_exptl_oxdiff_crystal_face_indexfrac_l
_exptl_oxdiff_crystal_face_x
_exptl_oxdiff_crystal_face_y
_exptl_oxdiff_crystal_face_z
2.0001 1.0000 1.9998 0.1663 -0.0964 -0.1451
-2.0001 -1.0000 -1.9998 -0.1663 0.0964 0.1451
1.0001 -0.9999 -2.0002 -0.0631 0.0428 -0.1322
-1.0001 0.9999 2.0002 0.0631 -0.0428 0.1322
-8.2224 -3.0189 12.2981 -0.2960 -0.4801 0.8258
-7.0523 -0.6052 -13.6198 -0.4920 0.7112 0.5020
2.9679 10.2180 -12.4109 0.5947 0.7785 -0.2007
5.2079 -10.7905 4.8663 -0.4674 -0.6071 -0.6426
0.2672 0.7247 20.8102 0.3768 -0.9044 0.2003

loop_
_smtbx_masks_void_nr
_smtbx_masks_void_average_x
_smtbx_masks_void_average_y
_smtbx_masks_void_average_z
_smtbx_masks_void_volume
_smtbx_masks_void_count_electrons
_smtbx_masks_void_content
1 0.133 0.035 0.742 41.5 9.3 '4 ?'
2 -0.121 0.364 0.930 40.0 1.3 '4 ?'
3 0.000 0.500 0.500 358.4 50.6 '4.8 water'
4 0.121 0.636 0.070 40.0 1.6 '4 ?'
5 -0.133 0.965 0.258 41.5 8.4 '5.6 water'
6 0.500 0.000 0.000 358.4 50.6 '4.8 water'
7 0.379 0.136 0.430 40.0 1.3 '4 ?'
8 0.367 0.535 0.758 41.5 10.3 '4 ?'
9 0.621 0.864 0.570 40.0 1.6 '4 ?'
10 0.633 0.465 0.242 41.5 8.0 ?
